data_4024981
loop_
_publ_author_name
'Jarugu Narasimha Moorthy'
'Palani Natarajan'
'Paloth Venugopalan'

_publ_contact_author_address
;Departmet of chemistry
Indian Institute of Technology - Kanpur
Kanpur - 208 016
INDIA
;
_publ_contact_author_email moorthy@iitk.ac.in
_publ_contact_author_fax +915122597436
_publ_contact_author_name 'Prof. J. N. Moorthy'
_publ_contact_author_phone +915122597498
_publ_section_title
;
Abundant Lattice Inclusion Phenomenon with Sterically Hindered and
Inherently Shape-Selective Tetraarylpyrenes
;
_journal_name_full 'Journal of Organic Chemistry'
_journal_page_first 8566
_journal_page_last 8577
_journal_paper_doi 10.1021/jo901465f
_journal_volume 74
_journal_year 2009
_chemical_formula_sum 'C94 H127'
_chemical_formula_weight 1256.96
_chemical_name_common tetra(2,4,6-trimethylphenyl)pyrene
_chemical_name_systematic
;
 tetra(2,4,6-trimethylphenyl)pyrene
;
_space_group_IT_number 2
_symmetry_cell_setting triclinic
_symmetry_Int_Tables_number 2
_symmetry_space_group_name_Hall '-P 1'
_symmetry_space_group_name_H-M 'P -1'
_atom_sites_solution_hydrogens geom
_atom_sites_solution_primary direct
_atom_sites_solution_secondary difmap
_audit_creation_method SHELXL-97
_cell_angle_alpha 81.776(2)
_cell_angle_beta 72.796(2)
_cell_angle_gamma 86.114(2)
_cell_formula_units_Z 2
_cell_length_a 15.2986(13)
_cell_length_b 16.1510(14)
_cell_length_c 16.5026(14)
_cell_measurement_reflns_used 2190
_cell_measurement_temperature 100(2)
_cell_measurement_theta_max 21.03
_cell_measurement_theta_min 2.45
_cell_volume 3853.7(6)
_computing_cell_refinement 'Bruker SAINT'
_computing_data_collection 'Bruker APEX'
_computing_data_reduction 'Bruker SAINT'
_computing_molecular_graphics 'SHELXL 5.1, XP (Sheldrick, 1994)'
_computing_publication_material SHELXS-97
_computing_structure_refinement 'SHELXL-97 (Sheldrick, 2008)'
_computing_structure_solution 'SHELXS-97 (Sheldrick, 2008)'
_diffrn_ambient_temperature 100(2)
_diffrn_measured_fraction_theta_full 0.981
_diffrn_measured_fraction_theta_max 0.981
_diffrn_measurement_device_type 'Bruker SMART APEX'
_diffrn_measurement_method 'phi and omega scans'
_diffrn_radiation_monochromator graphite
_diffrn_radiation_source 'fine-focus sealed tube'
_diffrn_radiation_type MoK\a
_diffrn_radiation_wavelength 0.71073
_diffrn_reflns_av_R_equivalents 0.0376
_diffrn_reflns_av_sigmaI/netI 0.0847
_diffrn_reflns_limit_h_max 18
_diffrn_reflns_limit_h_min -14
_diffrn_reflns_limit_k_max 19
_diffrn_reflns_limit_k_min -19
_diffrn_reflns_limit_l_max 19
_diffrn_reflns_limit_l_min -13
_diffrn_reflns_number 20135
_diffrn_reflns_theta_full 25.00
_diffrn_reflns_theta_max 25.00
_diffrn_reflns_theta_min 2.17
_exptl_absorpt_coefficient_mu 0.060
_exptl_absorpt_correction_type none
_exptl_crystal_colour 'color less'
_exptl_crystal_density_diffrn 1.083
_exptl_crystal_density_method 'not measured'
_exptl_crystal_description cubes
_exptl_crystal_F_000 1382
_exptl_crystal_size_max 0.2
_exptl_crystal_size_mid 0.1
_exptl_crystal_size_min 0.1
_refine_diff_density_max 0.389
_refine_diff_density_min -0.315
_refine_diff_density_rms 0.052
_refine_ls_extinction_method none
_refine_ls_goodness_of_fit_ref 1.062
_refine_ls_hydrogen_treatment constr
_refine_ls_matrix_type full
_refine_ls_number_parameters 1227
_refine_ls_number_reflns 13330
_refine_ls_number_restraints 424
_refine_ls_restrained_S_all 1.105
_refine_ls_R_factor_all 0.1683
_refine_ls_R_factor_gt 0.0941
_refine_ls_shift/su_max 0.000
_refine_ls_shift/su_mean 0.000
_refine_ls_structure_factor_coef Fsqd
_refine_ls_weighting_details 'calc w=1/[\s^2^(Fo^2^)+(0.1157P)^2^+0.0000P] where P=(Fo^2^+2Fc^2^)/3'
_refine_ls_weighting_scheme calc
_refine_ls_wR_factor_gt 0.2214
_refine_ls_wR_factor_ref 0.2619
_reflns_number_gt 6475
_reflns_number_total 13330
_reflns_threshold_expression >2sigma(I)
_cod_data_source_file jo901465f_si_001_01.cif
_cod_data_source_block H1.G13
_cod_depositor_comments
;
The following automatic conversions were performed:
'_symmetry_cell_setting' value 'Triclinic' changed to 'triclinic'
according to '/home/saulius/struct/CIF-dictionaries/cif_core.dic'
dictionary named 'cif_core.dic' version 2.4.1 from 2010-06-29.

Automatic conversion script
Id: cif_fix_enum 1527 2010-12-29 10:47:43Z saulius 
;
_cod_original_sg_symbol_H-M P-1
_cod_database_code 4024981

loop_
_symmetry_equiv_pos_as_xyz
'x, y, z'
'-x, -y, -z'

loop_
_atom_site_label
_atom_site_type_symbol
_atom_site_fract_x
_atom_site_fract_y
_atom_site_fract_z
_atom_site_U_iso_or_equiv
_atom_site_adp_type
_atom_site_occupancy
_atom_site_symmetry_multiplicity
_atom_site_calc_flag
_atom_site_refinement_flags
_atom_site_disorder_assembly
_atom_site_disorder_group
C1 C 1.1551(2) 0.16105(19) 0.4588(2) 0.0423(8) Uani 1 1 d . . .
H1 H 1.1975 0.2046 0.4475 0.051 Uiso 1 1 calc R . .
C2 C 1.0939(2) 0.16564(18) 0.40997(19) 0.0393(7) Uani 1 1 d . . .
C3 C 1.0301(2) 0.10138(19) 0.4272(2) 0.0402(8) Uani 1 1 d . . .
C4 C 0.9647(2) 0.10153(19) 0.3802(2) 0.0430(8) Uani 1 1 d . . .
H4 H 0.9629 0.1470 0.3372 0.052 Uiso 1 1 calc R . .
C5 C 0.9061(2) 0.03912(19) 0.3955(2) 0.0426(8) Uani 1 1 d . . .
H5 H 0.8643 0.0412 0.3625 0.051 Uiso 1 1 calc R . .
C6 C 0.90464(19) -0.03076(18) 0.46026(19) 0.0361(7) Uani 1 1 d . . .
C7 C 0.96831(19) -0.03297(18) 0.50803(19) 0.0356(7) Uani 1 1 d . . .
C8 C 0.84298(19) -0.09609(19) 0.47703(19) 0.0383(7) Uani 1 1 d . . .
C9 C 0.7727(2) -0.09462(19) 0.4300(2) 0.0399(8) Uani 1 1 d . . .
C10 C 0.6902(2) -0.04967(19) 0.4575(2) 0.0438(8) Uani 1 1 d . . .
C11 C 0.6261(2) -0.0488(2) 0.4130(2) 0.0509(9) Uani 1 1 d . . .
H11 H 0.5704 -0.0178 0.4313 0.061 Uiso 1 1 calc R . .
C12 C 0.6401(2) -0.0913(2) 0.3432(2) 0.0480(9) Uani 1 1 d . . .
C13 C 0.7219(2) -0.1360(2) 0.3173(2) 0.0477(9) Uani 1 1 d . . .
H13 H 0.7327 -0.1652 0.2691 0.057 Uiso 1 1 calc R . .
C14 C 0.7889(2) -0.13935(19) 0.3596(2) 0.0444(8) Uani 1 1 d . . .
C15 C 0.8753(2) -0.1901(2) 0.3315(2) 0.0590(10) Uani 1 1 d . . .
H15A H 0.8728 -0.2200 0.2846 0.088 Uiso 1 1 calc R . .
H15B H 0.8821 -0.2305 0.3797 0.088 Uiso 1 1 calc R . .
H15C H 0.9276 -0.1530 0.3119 0.088 Uiso 1 1 calc R . .
C16 C 0.6721(2) -0.0021(2) 0.5326(2) 0.0582(10) Uani 1 1 d . . .
H16A H 0.7148 0.0440 0.5186 0.087 Uiso 1 1 calc R . .
H16B H 0.6805 -0.0397 0.5820 0.087 Uiso 1 1 calc R . .
H16C H 0.6091 0.0206 0.5463 0.087 Uiso 1 1 calc R . .
C17 C 0.5683(3) -0.0883(2) 0.2957(3) 0.0666(11) Uani 1 1 d . . .
H17A H 0.5980 -0.0982 0.2364 0.100 Uiso 1 1 calc R . .
H17B H 0.5373 -0.0331 0.2962 0.100 Uiso 1 1 calc R . .
H17C H 0.5233 -0.1316 0.3238 0.100 Uiso 1 1 calc R . .
C18 C 1.0998(2) 0.23473(19) 0.3388(2) 0.0434(8) Uani 1 1 d . . .
C19 C 1.1455(2) 0.2195(2) 0.2548(2) 0.0480(9) Uani 1 1 d . . .
C20 C 1.1542(2) 0.2847(3) 0.1888(2) 0.0599(10) Uani 1 1 d . . .
H20 H 1.1845 0.2743 0.1319 0.072 Uiso 1 1 calc R . .
C21 C 1.1197(3) 0.3653(3) 0.2031(3) 0.0632(11) Uani 1 1 d . . .
C22 C 1.0740(3) 0.3785(2) 0.2862(3) 0.0615(10) Uani 1 1 d . . .
H22 H 1.0488 0.4326 0.2971 0.074 Uiso 1 1 calc R . .
C23 C 1.0639(2) 0.3146(2) 0.3543(2) 0.0501(9) Uani 1 1 d . . .
C24 C 1.0134(3) 0.3320(2) 0.4441(2) 0.0662(11) Uani 1 1 d . . .
H24A H 0.9920 0.3906 0.4429 0.099 Uiso 1 1 calc R . .
H24B H 1.0547 0.3213 0.4801 0.099 Uiso 1 1 calc R . .
H24C H 0.9608 0.2955 0.4676 0.099 Uiso 1 1 calc R . .
C25 C 1.1852(3) 0.1345(2) 0.2368(2) 0.0625(10) Uani 1 1 d . . .
H25A H 1.1356 0.0958 0.2460 0.094 Uiso 1 1 calc R . .
H25B H 1.2225 0.1145 0.2751 0.094 Uiso 1 1 calc R . .
H25C H 1.2237 0.1378 0.1773 0.094 Uiso 1 1 calc R . .
C26 C 1.1320(3) 0.4351(3) 0.1293(3) 0.0933(15) Uani 1 1 d . . .
H26A H 1.0726 0.4504 0.1191 0.140 Uiso 1 1 calc R . .
H26B H 1.1745 0.4162 0.0777 0.140 Uiso 1 1 calc R . .
H26C H 1.1566 0.4839 0.1432 0.140 Uiso 1 1 calc R . .
C27 C 0.4684(2) 0.46657(19) 0.5099(2) 0.0417(8) Uani 1 1 d . . .
C28 C 0.4760(2) 0.40983(19) 0.4495(2) 0.0422(8) Uani 1 1 d . . .
C29 C 0.4136(2) 0.34444(19) 0.4693(2) 0.0429(8) Uani 1 1 d . . .
C30 C 0.3457(2) 0.3372(2) 0.5474(2) 0.0494(9) Uani 1 1 d . . .
H30 H 0.3038 0.2931 0.5604 0.059 Uiso 1 1 calc R . .
C31 C 0.3367(2) 0.3922(2) 0.6074(2) 0.0447(8) Uani 1 1 d . . .
C32 C 0.3982(2) 0.4579(2) 0.5886(2) 0.0429(8) Uani 1 1 d . . .
C33 C 0.3924(2) 0.5173(2) 0.6469(2) 0.0463(8) Uani 1 1 d . . .
H33 H 0.3451 0.5124 0.6996 0.056 Uiso 1 1 calc R . .
C34 C 0.5483(2) 0.4205(2) 0.3705(2) 0.0464(8) Uani 1 1 d . . .
H34 H 0.5543 0.3829 0.3297 0.056 Uiso 1 1 calc R . .
C35 C 0.4186(2) 0.2843(2) 0.4063(2) 0.0438(8) Uani 1 1 d . . .
C36 C 0.4810(2) 0.2165(2) 0.4001(2) 0.0511(9) Uani 1 1 d . . .
C37 C 0.4858(2) 0.1634(2) 0.3403(2) 0.0548(9) Uani 1 1 d . . .
H37 H 0.5287 0.1176 0.3360 0.066 Uiso 1 1 calc R . .
C38 C 0.4303(2) 0.1742(2) 0.2861(2) 0.0507(9) Uani 1 1 d . . .
C39 C 0.3684(2) 0.2409(2) 0.2954(2) 0.0495(9) Uani 1 1 d . . .
H39 H 0.3289 0.2493 0.2599 0.059 Uiso 1 1 calc R . .
C40 C 0.3610(2) 0.2963(2) 0.3543(2) 0.0444(8) Uani 1 1 d . . .
C41 C 0.2927(2) 0.3678(2) 0.3600(2) 0.0594(10) Uani 1 1 d . . .
H41A H 0.2597 0.3667 0.3175 0.089 Uiso 1 1 calc R . .
H41B H 0.3246 0.4207 0.3488 0.089 Uiso 1 1 calc R . .
H41C H 0.2491 0.3628 0.4174 0.089 Uiso 1 1 calc R . .
C42 C 0.5439(3) 0.2027(2) 0.4570(3) 0.0666(11) Uani 1 1 d . . .
H42A H 0.5800 0.1507 0.4469 0.100 Uiso 1 1 calc R . .
H42B H 0.5072 0.1988 0.5171 0.100 Uiso 1 1 calc R . .
H42C H 0.5852 0.2498 0.4438 0.100 Uiso 1 1 calc R . .
C43 C 0.4373(3) 0.1156(2) 0.2213(2) 0.0654(11) Uani 1 1 d . . .
H43A H 0.4003 0.0665 0.2487 0.098 Uiso 1 1 calc R . .
H43B H 0.5014 0.0977 0.1984 0.098 Uiso 1 1 calc R . .
H43C H 0.4148 0.1443 0.1746 0.098 Uiso 1 1 calc R . .
C44 C 0.2632(2) 0.3801(2) 0.6901(2) 0.0525(9) Uani 1 1 d . . .
C45 C 0.1729(2) 0.4065(2) 0.6955(3) 0.0609(10) Uani 1 1 d . . .
C46 C 0.1064(3) 0.3963(3) 0.7740(3) 0.0734(12) Uani 1 1 d . . .
H46 H 0.0451 0.4139 0.7771 0.088 Uiso 1 1 calc R . .
C47 C 0.1267(3) 0.3613(3) 0.8477(3) 0.0785(13) Uani 1 1 d . . .
C48 C 0.2151(3) 0.3342(3) 0.8424(3) 0.0751(13) Uani 1 1 d . . .
H48 H 0.2294 0.3084 0.8926 0.090 Uiso 1 1 calc R . .
C49 C 0.2853(3) 0.3438(2) 0.7639(2) 0.0595(10) Uani 1 1 d . . .
C50 C 0.3813(3) 0.3140(2) 0.7604(3) 0.0687(11) Uani 1 1 d . . .
H50A H 0.4061 0.2823 0.7118 0.103 Uiso 1 1 calc R . .
H50B H 0.3810 0.2780 0.8136 0.103 Uiso 1 1 calc R . .
H50C H 0.4195 0.3623 0.7535 0.103 Uiso 1 1 calc R . .
C51 C 0.1470(3) 0.4465(3) 0.6175(3) 0.0749(12) Uani 1 1 d . . .
H51A H 0.0808 0.4582 0.6330 0.112 Uiso 1 1 calc R . .
H51B H 0.1637 0.4084 0.5738 0.112 Uiso 1 1 calc R . .
H51C H 0.1795 0.4989 0.5951 0.112 Uiso 1 1 calc R . .
C52 C 0.0527(4) 0.3532(3) 0.9329(3) 0.1118(19) Uani 1 1 d . . .
H52A H 0.0414 0.4075 0.9546 0.168 Uiso 1 1 calc R . .
H52B H 0.0726 0.3120 0.9739 0.168 Uiso 1 1 calc R . .
H52C H -0.0038 0.3349 0.9253 0.168 Uiso 1 1 calc R . .
C54 C 0.6808(8) 0.2195(8) 0.0909(9) 0.142(7) Uani 0.554(8) 1 d PD A 1
H54A H 0.6300 0.1977 0.0784 0.170 Uiso 0.554(8) 1 d PR A 1
H54B H 0.6594 0.2335 0.1482 0.170 Uiso 0.554(8) 1 d PR A 1
C55 C 0.7208(11) 0.2820(7) 0.0131(8) 0.177(8) Uani 0.554(8) 1 d PD A 1
H55A H 0.6674 0.3182 0.0211 0.212 Uiso 0.554(8) 1 d PR A 1
H55B H 0.7343 0.2670 -0.0436 0.212 Uiso 0.554(8) 1 d PR A 1
C56 C 0.7420(18) 0.3720(10) 0.0040(10) 0.48(3) Uani 0.554(8) 1 d PDU A 1
H56A H 0.7527 0.4108 -0.0475 0.570 Uiso 0.554(8) 1 d PR A 1
H56B H 0.7952 0.3356 -0.0028 0.570 Uiso 0.554(8) 1 d PR A 1
C57 C 0.7575(9) 0.3877(8) 0.0862(8) 0.257(15) Uani 0.554(8) 1 d PD A 1
H57A H 0.7052 0.3731 0.1343 0.308 Uiso 0.554(8) 1 d PR A 1
H57B H 0.7511 0.4460 0.0664 0.308 Uiso 0.554(8) 1 d PR A 1
C58 C 0.8482(6) 0.3895(8) 0.1072(6) 0.32(2) Uani 0.554(8) 1 d PD A 1
H58A H 0.8904 0.4330 0.0785 0.383 Uiso 0.554(8) 1 d PR A 1
H58B H 0.8772 0.3369 0.0928 0.383 Uiso 0.554(8) 1 d PR A 1
C59 C 0.8197(8) 0.3898(7) 0.2036(7) 0.42(3) Uani 0.554(8) 1 d PD A 1
H59A H 0.7568 0.4080 0.2233 0.505 Uiso 0.554(8) 1 d PR A 1
H59B H 0.8562 0.4304 0.2148 0.505 Uiso 0.554(8) 1 d PR A 1
C60 C 0.8592(11) 0.3363(8) 0.2684(8) 0.33(2) Uani 0.554(8) 1 d PD A 1
H60A H 0.8545 0.3478 0.3251 0.396 Uiso 0.554(8) 1 d PR A 1
H60B H 0.9210 0.3169 0.2445 0.396 Uiso 0.554(8) 1 d PR A 1
C61 C 0.8093(10) 0.2538(7) 0.2865(6) 0.138(6) Uani 0.554(8) 1 d PDU A 1
H61A H 0.7504 0.2772 0.2849 0.166 Uiso 0.554(8) 1 d PR A 1
H61B H 0.8015 0.2239 0.3427 0.166 Uiso 0.554(8) 1 d PR A 1
C62 C 0.8304(9) 0.1834(9) 0.2309(10) 0.130(5) Uani 0.554(8) 1 d PDU A 1
H62A H 0.8830 0.1507 0.2381 0.156 Uiso 0.554(8) 1 d PR A 1
H62B H 0.8450 0.2109 0.1731 0.156 Uiso 0.554(8) 1 d PR A 1
C63 C 0.7536(11) 0.1277(9) 0.2378(9) 0.139(6) Uani 0.554(8) 1 d PDU A 1
H63A H 0.7194 0.1070 0.2952 0.166 Uiso 0.554(8) 1 d PR A 1
C64 C 0.7193(8) 0.1070(6) 0.1793(6) 0.076(3) Uani 0.554(8) 1 d PD A 1
H64A H 0.6833 0.0587 0.1860 0.091 Uiso 0.554(8) 1 d PR A 1
C65 C 0.7547(9) 0.1523(8) 0.0900(8) 0.199(11) Uani 0.554(8) 1 d PDU A 1
H65A H 0.8136 0.1754 0.0805 0.238 Uiso 0.554(8) 1 d PR A 1
H65B H 0.7579 0.1191 0.0453 0.238 Uiso 0.554(8) 1 d PR A 1
C54A C 0.7547(13) 0.2020(14) 0.0757(11) 0.266(15) Uani 0.446(8) 1 d PDU A 2
H54A H 0.8008 0.2277 0.0919 0.320 Uiso 0.446(8) 1 d PR A 2
H54B H 0.7772 0.1937 0.0166 0.320 Uiso 0.446(8) 1 d PR A 2
C55A C 0.6669(13) 0.2549(14) 0.0929(18) 0.337(17) Uani 0.446(8) 1 d PDU A 2
H55A H 0.6078 0.2308 0.1177 0.404 Uiso 0.446(8) 1 d PR A 2
C56A C 0.6833(14) 0.3354(13) 0.0666(18) 0.313(16) Uani 0.446(8) 1 d PDU A 2
H56A H 0.6353 0.3775 0.0744 0.375 Uiso 0.446(8) 1 d PR A 2
C57A C 0.7840(15) 0.3517(11) 0.0290(8) 0.138(8) Uani 0.446(8) 1 d PDU A 2
H57A H 0.7955 0.3665 -0.0316 0.166 Uiso 0.446(8) 1 d PR A 2
H57B H 0.8192 0.3015 0.0379 0.166 Uiso 0.446(8) 1 d PR A 2
C58A C 0.8122(18) 0.4230(10) 0.0664(9) 0.34(3) Uani 0.446(8) 1 d PD A 2
H58A H 0.7834 0.4742 0.0486 0.406 Uiso 0.446(8) 1 d PR A 2
H58B H 0.8766 0.4276 0.0383 0.406 Uiso 0.446(8) 1 d PR A 2
C59A C 0.7910(7) 0.4159(9) 0.1628(8) 0.112(5) Uani 0.446(8) 1 d PDU A 2
H59A H 0.7332 0.3908 0.1927 0.134 Uiso 0.446(8) 1 d PR A 2
H59B H 0.7865 0.4724 0.1757 0.134 Uiso 0.446(8) 1 d PR A 2
C60A C 0.8651(8) 0.3793(8) 0.2024(13) 0.165(8) Uani 0.446(8) 1 d PDU A 2
H60A H 0.8962 0.4198 0.2202 0.198 Uiso 0.446(8) 1 d PR A 2
H60B H 0.9093 0.3550 0.1569 0.198 Uiso 0.446(8) 1 d PR A 2
C61A C 0.8394(15) 0.3037(8) 0.2719(10) 0.172(9) Uani 0.446(8) 1 d PDU A 2
H61A H 0.7788 0.3181 0.3054 0.207 Uiso 0.446(8) 1 d PR A 2
H61B H 0.8791 0.3021 0.3075 0.207 Uiso 0.446(8) 1 d PR A 2
C62A C 0.8360(11) 0.2202(9) 0.243(2) 0.224(13) Uani 0.446(8) 1 d PDU A 2
H62A H 0.8726 0.1838 0.2719 0.269 Uiso 0.446(8) 1 d PR A 2
H62B H 0.8663 0.2229 0.1828 0.269 Uiso 0.446(8) 1 d PR A 2
C63A C 0.7449(8) 0.1768(7) 0.2672(8) 0.096(4) Uani 0.446(8) 1 d PD A 2
H63A H 0.7007 0.2188 0.2567 0.116 Uiso 0.446(8) 1 d PR A 2
H63B H 0.7247 0.1548 0.3267 0.116 Uiso 0.446(8) 1 d PR A 2
C64A C 0.741(2) 0.1044(9) 0.2184(13) 0.34(2) Uani 0.446(8) 1 d PDU A 2
H64A H 0.7009 0.0624 0.2548 0.411 Uiso 0.446(8) 1 d PR A 2
H64B H 0.8017 0.0798 0.2048 0.411 Uiso 0.446(8) 1 d PR A 2
C65A C 0.7180(16) 0.1238(14) 0.1350(12) 0.30(2) Uani 0.446(8) 1 d PDU A 2
H65A H 0.7409 0.0782 0.1023 0.364 Uiso 0.446(8) 1 d PR A 2
H65B H 0.6524 0.1238 0.1494 0.364 Uiso 0.446(8) 1 d PR A 2
C66 C 0.0944(6) 0.0300(9) 1.0733(8) 0.152(8) Uani 0.50 1 d PD . 3
H66A H 0.1040 -0.0107 1.0342 0.182 Uiso 0.50 1 d PR . 3
H66B H 0.1514 0.0358 1.0849 0.182 Uiso 0.50 1 d PR . 3
C67 C 0.0250(8) -0.0035(7) 1.1559(6) 0.124(6) Uani 0.50 1 d PD . 3
H67A H 0.0071 0.0410 1.1909 0.149 Uiso 0.50 1 d PR . 3
H67B H 0.0536 -0.0471 1.1860 0.149 Uiso 0.50 1 d PR . 3
C68 C -0.0599(7) -0.0392(9) 1.1467(9) 0.136(6) Uani 0.50 1 d PD . 3
H68A H -0.0897 0.0048 1.1182 0.164 Uiso 0.50 1 d PR . 3
H68B H -0.1011 -0.0557 1.2023 0.164 Uiso 0.50 1 d PR . 3
C69 C -0.0424(7) -0.1118(7) 1.0941(7) 0.095(4) Uani 0.50 1 d PD . 3
H69A H -0.0344 -0.1622 1.1301 0.115 Uiso 0.50 1 d PR . 3
H69B H 0.0122 -0.1036 1.0469 0.115 Uiso 0.50 1 d PR . 3
C70 C -0.1245(7) -0.1181(9) 1.0628(6) 0.104(6) Uani 0.50 1 d PD . 3
H70A H -0.1832 -0.1196 1.1051 0.125 Uiso 0.50 1 d PR . 3
C71 C -0.1255(7) -0.1212(12) 0.9838(7) 0.120(6) Uani 0.50 1 d PD . 3
H71A H -0.1818 -0.1370 0.9764 0.144 Uiso 0.50 1 d PR . 3
C72 C -0.0465(7) -0.1028(6) 0.9033(6) 0.093(3) Uani 0.50 1 d PD . 3
H72A H -0.0461 -0.1433 0.8660 0.111 Uiso 0.50 1 d PR . 3
H72B H 0.0094 -0.1108 0.9190 0.111 Uiso 0.50 1 d PR . 3
C73 C -0.0462(14) -0.0170(7) 0.8536(11) 0.198(12) Uani 0.50 1 d PD . 3
H73A H -0.1060 -0.0051 0.8464 0.237 Uiso 0.50 1 d PR . 3
H73B H -0.0038 -0.0177 0.7977 0.237 Uiso 0.50 1 d PR . 3
C74 C -0.0212(7) 0.0540(6) 0.8920(7) 0.102(3) Uani 0.50 1 d PD . 3
H74A H -0.0585 0.0503 0.9504 0.123 Uiso 0.50 1 d PR . 3
H74B H -0.0366 0.1062 0.8628 0.123 Uiso 0.50 1 d PR . 3
C75 C 0.0777(7) 0.0553(9) 0.8914(7) 0.110(5) Uani 0.50 1 d PD . 3
H75A H 0.1151 0.0598 0.8330 0.132 Uiso 0.50 1 d PR . 3
H75B H 0.0934 0.0029 0.9201 0.132 Uiso 0.50 1 d PR . 3
C76 C 0.1006(11) 0.1253(9) 0.9336(8) 0.246(18) Uani 0.50 1 d PD . 3
H76A H 0.0744 0.1766 0.9128 0.295 Uiso 0.50 1 d PR . 3
H76C H 0.1659 0.1309 0.9158 0.295 Uiso 0.50 1 d PR . 3
C77 C 0.0685(12) 0.1132(8) 1.0302(7) 0.127(5) Uani 0.50 1 d PD . 3
H77C H 0.0924 0.1572 1.0502 0.152 Uiso 0.50 1 d PR . 3
H77A H 0.0030 0.1195 1.0479 0.152 Uiso 0.50 1 d PR . 3
C78 C 0.4735(9) 0.4397(10) 0.1476(11) 0.164(12) Uani 0.50 1 d PD . 4
H78A H 0.4644 0.4144 0.2057 0.197 Uiso 0.50 1 d PR . 4
H78B H 0.5293 0.4171 0.1127 0.197 Uiso 0.50 1 d PR . 4
C79 C 0.4811(12) 0.5306(13) 0.1540(14) 0.241(17) Uani 0.50 1 d PD . 4
H79A H 0.4724 0.5476 0.2093 0.290 Uiso 0.50 1 d PR . 4
H79B H 0.4358 0.5585 0.1294 0.290 Uiso 0.50 1 d PR . 4
C80 C 0.5683(15) 0.5563(10) 0.0840(9) 0.172(8) Uani 0.50 1 d PD . 4
H80A H 0.5924 0.5061 0.0595 0.207 Uiso 0.50 1 d PR . 4
H80B H 0.6046 0.5655 0.1203 0.207 Uiso 0.50 1 d PR . 4
C81 C 0.5945(13) 0.6261(11) 0.0107(12) 0.207(15) Uani 0.50 1 d PD . 4
H81A H 0.6263 0.6685 0.0250 0.248 Uiso 0.50 1 d PR . 4
C82 C 0.5816(7) 0.6497(7) -0.0594(6) 0.076(4) Uani 0.50 1 d PD . 4
H82A H 0.6152 0.6976 -0.0918 0.091 Uiso 0.50 1 d PR . 4
C83 C 0.5186(10) 0.6152(8) -0.1021(10) 0.143(7) Uani 0.50 1 d PD . 4
H83A H 0.5029 0.6555 -0.1445 0.172 Uiso 0.50 1 d PR . 4
H83B H 0.4632 0.5961 -0.0599 0.172 Uiso 0.50 1 d PR . 4
C84 C 0.5695(8) 0.5410(8) -0.1430(11) 0.174(11) Uani 0.50 1 d PD . 4
H84A H 0.6013 0.5102 -0.1056 0.209 Uiso 0.50 1 d PR . 4
H84B H 0.6134 0.5609 -0.1958 0.209 Uiso 0.50 1 d PR . 4
C85 C 0.5033(7) 0.4850(6) -0.1601(6) 0.067(3) Uani 0.50 1 d PD . 4
H85A H 0.5223 0.4726 -0.2181 0.080 Uiso 0.50 1 d PR . 4
H85B H 0.4432 0.5107 -0.1483 0.080 Uiso 0.50 1 d PR . 4
C86 C 0.5071(6) 0.4060(6) -0.0960(7) 0.093(4) Uani 0.50 1 d PD . 4
H86A H 0.5540 0.4093 -0.0689 0.112 Uiso 0.50 1 d PR . 4
H86B H 0.5190 0.3571 -0.1250 0.112 Uiso 0.50 1 d PR . 4
C87 C 0.4131(8) 0.3964(13) -0.0317(6) 0.137(8) Uani 0.50 1 d PD . 4
H87A H 0.3735 0.3613 -0.0465 0.164 Uiso 0.50 1 d PR . 4
H87B H 0.3852 0.4513 -0.0275 0.164 Uiso 0.50 1 d PR . 4
C88 C 0.4329(16) 0.3643(10) 0.0514(8) 0.37(3) Uani 0.50 1 d PD . 4
H88A H 0.4976 0.3572 0.0431 0.447 Uiso 0.50 1 d PR . 4
H88B H 0.4052 0.3108 0.0718 0.447 Uiso 0.50 1 d PR . 4
C89 C 0.3933(6) 0.4258(6) 0.1158(7) 0.088(3) Uani 0.50 1 d PD . 4
H89A H 0.3716 0.4761 0.0884 0.106 Uiso 0.50 1 d PR . 4
H89B H 0.3437 0.4017 0.1621 0.106 Uiso 0.50 1 d PR . 4
C90 C 0.6410(9) 0.9933(7) 0.0100(7) 0.148(8) Uani 0.50 1 d PD . 5
H90A H 0.5893 1.0174 0.0492 0.178 Uiso 0.50 1 d PR . 5
H90B H 0.6894 0.9828 0.0365 0.178 Uiso 0.50 1 d PR . 5
C91 C 0.6818(11) 1.0497(10) -0.0738(11) 0.53(5) Uani 0.50 1 d PD . 5
H91A H 0.6855 1.0207 -0.1217 0.637 Uiso 0.50 1 d PR . 5
H91B H 0.7416 1.0693 -0.0800 0.637 Uiso 0.50 1 d PR . 5
C92 C 0.6160(13) 1.1223(8) -0.0787(13) 0.27(2) Uani 0.50 1 d PD . 5
H92A H 0.6482 1.1715 -0.1095 0.327 Uiso 0.50 1 d PR . 5
H92B H 0.5877 1.1324 -0.0207 0.327 Uiso 0.50 1 d PR . 5
C93 C 0.5376(11) 1.0945(11) -0.1051(8) 0.257(19) Uani 0.50 1 d PD . 5
H93A H 0.5405 1.0366 -0.1131 0.309 Uiso 0.50 1 d PR . 5
H93B H 0.5473 1.1238 -0.1599 0.309 Uiso 0.50 1 d PR . 5
C94 C 0.4501(12) 1.1335(9) -0.0509(10) 0.25(2) Uani 0.50 1 d PD . 5
H94A H 0.4228 1.1808 -0.0775 0.302 Uiso 0.50 1 d PR . 5
H94B H 0.4567 1.1475 0.0016 0.302 Uiso 0.50 1 d PR . 5
C95 C 0.3765(10) 1.0694(14) -0.0288(12) 0.215(11) Uani 0.50 1 d PDU . 5
H95A H 0.4075 1.0320 -0.0691 0.258 Uiso 0.50 1 d PR . 5
H95B H 0.3219 1.0890 -0.0438 0.258 Uiso 0.50 1 d PR . 5
C96 C 0.3415(9) 1.0057(9) 0.0482(9) 0.177(9) Uani 0.50 1 d PDU . 5
H96A H 0.2927 1.0332 0.0872 0.212 Uiso 0.50 1 d PR . 5
C97 C 0.3577(8) 0.9304(10) 0.0823(9) 0.153(8) Uani 0.50 1 d PDU . 5
H97A H 0.3203 0.9183 0.1404 0.184 Uiso 0.50 1 d PR . 5
C98 C 0.4279(11) 0.8589(11) 0.0601(13) 0.208(11) Uani 0.50 1 d PDU . 5
H98A H 0.4626 0.8719 0.0012 0.250 Uiso 0.50 1 d PR . 5
H98B H 0.3966 0.8078 0.0664 0.250 Uiso 0.50 1 d PR . 5
C99 C 0.4908(7) 0.8582(8) 0.1149(6) 0.088(4) Uani 0.50 1 d PD . 5
H99A H 0.4782 0.8072 0.1537 0.105 Uiso 0.50 1 d PR . 5
H99B H 0.4806 0.9040 0.1480 0.105 Uiso 0.50 1 d PR . 5
C100 C 0.5882(8) 0.8502(7) 0.0599(11) 0.26(2) Uani 0.50 1 d PD . 5
H10A H 0.6032 0.7965 0.0403 0.309 Uiso 0.50 1 d PR . 5
H10B H 0.6279 0.8586 0.0933 0.309 Uiso 0.50 1 d PR . 5
C101 C 0.6068(9) 0.9172(8) -0.0143(7) 0.178(10) Uani 0.50 1 d PD . 5
H10C H 0.6546 0.8994 -0.0614 0.214 Uiso 0.50 1 d PR . 5
H10D H 0.5518 0.9264 -0.0315 0.214 Uiso 0.50 1 d PR . 5
C102 C 0.1397(8) 0.6298(7) 0.2707(14) 0.146(9) Uani 0.424(8) 1 d PDU B 6
H10Y H 0.0976 0.5962 0.3199 0.175 Uiso 0.424(8) 1 calc PR B 6
H10Z H 0.1391 0.6063 0.2187 0.175 Uiso 0.424(8) 1 calc PR B 6
C103 C 0.2339(6) 0.6151(8) 0.2802(9) 0.097(6) Uani 0.424(8) 1 d PDU B 6
H10O H 0.2739 0.6572 0.2387 0.116 Uiso 0.424(8) 1 calc PR B 6
H10P H 0.2561 0.5596 0.2625 0.116 Uiso 0.424(8) 1 calc PR B 6
C104 C 0.2488(12) 0.6177(12) 0.3666(12) 0.198(11) Uani 0.424(8) 1 d PDU B 6
H11Q H 0.2183 0.6680 0.3916 0.237 Uiso 0.424(8) 1 calc PR B 6
H11R H 0.2239 0.5673 0.4065 0.237 Uiso 0.424(8) 1 calc PR B 6
C105 C 0.3505(11) 0.6202(10) 0.3504(10) 0.162(9) Uani 0.424(8) 1 d PDU B 6
H10Q H 0.3944 0.5881 0.3129 0.195 Uiso 0.424(8) 1 calc PR B 6
C106 C 0.3695(8) 0.6722(9) 0.3947(11) 0.134(8) Uani 0.424(8) 1 d PDU B 6
H10R H 0.4296 0.6837 0.3944 0.161 Uiso 0.424(8) 1 calc PR B 6
C107 C 0.2851(10) 0.7113(6) 0.4461(8) 0.143(8) Uani 0.424(8) 1 d PDU B 6
H10S H 0.2817 0.6940 0.5069 0.171 Uiso 0.424(8) 1 calc PR B 6
H10T H 0.2330 0.6854 0.4360 0.171 Uiso 0.424(8) 1 calc PR B 6
C108 C 0.2675(10) 0.8033(6) 0.4360(7) 0.105(5) Uani 0.424(8) 1 d PDU B 6
H10U H 0.3047 0.8279 0.4659 0.127 Uiso 0.424(8) 1 calc PR B 6
H10V H 0.2025 0.8134 0.4673 0.127 Uiso 0.424(8) 1 calc PR B 6
C109 C 0.2848(7) 0.8527(9) 0.3482(9) 0.064(4) Uani 0.424(8) 1 d PD B 6
H10W H 0.3072 0.8134 0.3052 0.076 Uiso 0.424(8) 1 calc PR B 6
H10X H 0.3345 0.8920 0.3402 0.076 Uiso 0.424(8) 1 calc PR B 6
C110 C 0.2030(7) 0.9027(5) 0.3296(7) 0.053(3) Uani 0.424(8) 1 d PD B 6
H11M H 0.1741 0.9346 0.3781 0.064 Uiso 0.424(8) 1 calc PR B 6
H11N H 0.2263 0.9440 0.2783 0.064 Uiso 0.424(8) 1 calc PR B 6
C111 C 0.1296(8) 0.8539(11) 0.3148(13) 0.141(11) Uani 0.424(8) 1 d PD B 6
H11O H 0.0868 0.8944 0.2944 0.169 Uiso 0.424(8) 1 calc PR B 6
H11P H 0.0946 0.8244 0.3707 0.169 Uiso 0.424(8) 1 calc PR B 6
C112 C 0.1602(8) 0.7901(7) 0.2525(9) 0.092(5) Uani 0.424(8) 1 d PD B 6
H11I H 0.2213 0.7676 0.2550 0.111 Uiso 0.424(8) 1 calc PR B 6
H11J H 0.1678 0.8198 0.1941 0.111 Uiso 0.424(8) 1 calc PR B 6
C113 C 0.0989(7) 0.7168(7) 0.2649(12) 0.140(10) Uani 0.424(8) 1 d PD B 6
H11K H 0.0481 0.7208 0.3178 0.168 Uiso 0.424(8) 1 calc PR B 6
H11L H 0.0716 0.7239 0.2168 0.168 Uiso 0.424(8) 1 calc PR B 6
C2A C 0.1525(14) 0.6051(9) 0.2597(11) 0.294(16) Uani 0.576(8) 1 d PD B 7
H2AA H 0.1126 0.5571 0.2874 0.353 Uiso 0.576(8) 1 calc PR B 7
H2AB H 0.1650 0.6077 0.1970 0.353 Uiso 0.576(8) 1 calc PR B 7
C3A C 0.2417(11) 0.5919(12) 0.2825(10) 0.29(2) Uani 0.576(8) 1 d PD B 7
H3AA H 0.2825 0.6385 0.2520 0.346 Uiso 0.576(8) 1 calc PR B 7
H3AB H 0.2720 0.5394 0.2624 0.346 Uiso 0.576(8) 1 calc PR B 7
C4A C 0.2290(7) 0.5871(6) 0.3775(9) 0.091(4) Uani 0.576(8) 1 d PDU B 7
H4AA H 0.2081 0.5307 0.4061 0.109 Uiso 0.576(8) 1 calc PR B 7
H4AB H 0.1814 0.6286 0.4019 0.109 Uiso 0.576(8) 1 calc PR B 7
C5A C 0.3193(7) 0.6045(7) 0.3946(8) 0.143(6) Uani 0.576(8) 1 d PDU B 7
H5AA H 0.3648 0.5610 0.3867 0.172 Uiso 0.576(8) 1 calc PR B 7
C6A C 0.3413(7) 0.6746(7) 0.4197(10) 0.136(6) Uani 0.576(8) 1 d PDU B 7
H6AA H 0.4013 0.6752 0.4252 0.163 Uiso 0.576(8) 1 calc PR B 7
C7A C 0.2813(8) 0.7534(6) 0.4402(8) 0.091(4) Uani 0.576(8) 1 d PDU B 7
H7AA H 0.2168 0.7368 0.4652 0.110 Uiso 0.576(8) 1 calc PR B 7
H7AB H 0.2994 0.7785 0.4839 0.110 Uiso 0.576(8) 1 calc PR B 7
C8A C 0.2876(9) 0.8190(9) 0.3635(9) 0.127(6) Uani 0.576(8) 1 d PDU B 7
H8AA H 0.2977 0.7909 0.3119 0.153 Uiso 0.576(8) 1 calc PR B 7
H8AB H 0.3410 0.8541 0.3548 0.153 Uiso 0.576(8) 1 calc PR B 7
C9A C 0.2021(10) 0.8747(7) 0.3740(9) 0.140(6) Uani 0.576(8) 1 d PDU B 7
H9AA H 0.2191 0.9311 0.3428 0.168 Uiso 0.576(8) 1 calc PR B 7
H9AB H 0.1747 0.8806 0.4353 0.168 Uiso 0.576(8) 1 calc PR B 7
C10A C 0.1314(7) 0.8402(7) 0.3406(9) 0.084(4) Uani 0.576(8) 1 d PD B 7
H10A H 0.1117 0.7851 0.3737 0.101 Uiso 0.576(8) 1 calc PR B 7
H10B H 0.0770 0.8785 0.3490 0.101 Uiso 0.576(8) 1 calc PR B 7
C11A C 0.1691(14) 0.8304(11) 0.2467(8) 0.40(3) Uani 0.576(8) 1 d PD B 7
H11A H 0.1567 0.8831 0.2126 0.482 Uiso 0.576(8) 1 calc PR B 7
H11B H 0.2363 0.8219 0.2328 0.482 Uiso 0.576(8) 1 calc PR B 7
C12A C 0.1303(10) 0.7596(8) 0.2206(9) 0.43(3) Uani 0.576(8) 1 d PD B 7
H12A H 0.1762 0.7401 0.1703 0.514 Uiso 0.576(8) 1 calc PR B 7
H12B H 0.0758 0.7807 0.2025 0.514 Uiso 0.576(8) 1 calc PR B 7
C13A C 0.1032(8) 0.6860(8) 0.2890(11) 0.161(8) Uani 0.576(8) 1 d PD B 7
H13A H 0.0363 0.6792 0.3042 0.193 Uiso 0.576(8) 1 calc PR B 7
H13B H 0.1180 0.6971 0.3409 0.193 Uiso 0.576(8) 1 calc PR B 7

loop_
_atom_site_aniso_label
_atom_site_aniso_U_11
_atom_site_aniso_U_22
_atom_site_aniso_U_33
_atom_site_aniso_U_23
_atom_site_aniso_U_13
_atom_site_aniso_U_12
C1 0.0438(19) 0.0365(18) 0.049(2) -0.0005(16) -0.0172(16) -0.0091(14)
C2 0.0422(18) 0.0336(17) 0.0431(19) -0.0017(14) -0.0145(15) -0.0054(14)
C3 0.0372(17) 0.0400(18) 0.0458(19) -0.0044(15) -0.0159(15) -0.0019(14)
C4 0.0445(19) 0.0386(18) 0.050(2) 0.0017(15) -0.0225(16) -0.0051(15)
C5 0.0435(18) 0.0422(19) 0.0460(19) -0.0024(16) -0.0203(15) -0.0015(15)
C6 0.0373(17) 0.0332(17) 0.0395(18) -0.0038(14) -0.0141(14) -0.0024(13)
C7 0.0358(17) 0.0306(16) 0.0422(18) -0.0059(14) -0.0136(14) 0.0006(12)
C8 0.0352(17) 0.0392(18) 0.0444(19) -0.0075(15) -0.0160(14) -0.0044(14)
C9 0.0413(19) 0.0381(18) 0.0443(19) -0.0015(15) -0.0183(15) -0.0090(15)
C10 0.045(2) 0.0414(19) 0.050(2) -0.0033(16) -0.0206(16) -0.0073(15)
C11 0.049(2) 0.044(2) 0.067(2) -0.0056(18) -0.0288(18) -0.0007(16)
C12 0.054(2) 0.0408(19) 0.060(2) -0.0044(17) -0.0309(18) -0.0094(16)
C13 0.058(2) 0.0413(19) 0.052(2) -0.0048(16) -0.0259(18) -0.0141(17)
C14 0.0465(19) 0.0374(18) 0.054(2) -0.0004(16) -0.0216(16) -0.0103(15)
C15 0.055(2) 0.064(2) 0.063(2) -0.019(2) -0.0200(19) -0.0050(18)
C16 0.049(2) 0.062(2) 0.073(3) -0.019(2) -0.0291(19) 0.0034(17)
C17 0.072(3) 0.063(2) 0.084(3) -0.011(2) -0.052(2) -0.005(2)
C18 0.0407(18) 0.0378(19) 0.054(2) 0.0060(16) -0.0210(16) -0.0118(14)
C19 0.0414(19) 0.053(2) 0.052(2) 0.0040(18) -0.0203(17) -0.0147(16)
C20 0.058(2) 0.071(3) 0.051(2) 0.004(2) -0.0197(18) -0.013(2)
C21 0.061(2) 0.060(3) 0.068(3) 0.019(2) -0.030(2) -0.016(2)
C22 0.064(2) 0.044(2) 0.075(3) 0.013(2) -0.026(2) -0.0084(18)
C23 0.047(2) 0.044(2) 0.061(2) 0.0024(18) -0.0206(18) -0.0071(16)
C24 0.065(2) 0.051(2) 0.078(3) -0.003(2) -0.018(2) 0.0057(18)
C25 0.062(2) 0.069(3) 0.056(2) -0.011(2) -0.0134(19) -0.008(2)
C26 0.109(4) 0.074(3) 0.087(3) 0.033(3) -0.031(3) -0.016(3)
C27 0.0423(18) 0.0378(18) 0.049(2) -0.0022(15) -0.0206(16) -0.0056(13)
C28 0.0394(18) 0.0388(18) 0.053(2) -0.0020(16) -0.0204(16) -0.0069(14)
C29 0.0486(19) 0.0355(18) 0.049(2) 0.0003(15) -0.0212(16) -0.0086(15)
C30 0.049(2) 0.047(2) 0.054(2) -0.0034(17) -0.0162(17) -0.0192(16)
C31 0.0438(19) 0.0446(19) 0.047(2) -0.0036(16) -0.0146(16) -0.0116(15)
C32 0.0404(18) 0.0445(19) 0.046(2) -0.0048(16) -0.0149(15) -0.0081(15)
C33 0.0454(19) 0.046(2) 0.049(2) -0.0100(17) -0.0139(16) -0.0048(16)
C34 0.050(2) 0.0425(19) 0.051(2) -0.0085(16) -0.0190(17) -0.0048(16)
C35 0.0443(19) 0.0430(19) 0.046(2) -0.0010(16) -0.0150(16) -0.0137(16)
C36 0.056(2) 0.046(2) 0.061(2) -0.0091(18) -0.0309(18) -0.0056(17)
C37 0.061(2) 0.043(2) 0.070(2) -0.0126(18) -0.031(2) -0.0021(17)
C38 0.051(2) 0.052(2) 0.055(2) -0.0084(18) -0.0210(18) -0.0118(17)
C39 0.047(2) 0.056(2) 0.051(2) -0.0048(18) -0.0220(17) -0.0112(17)
C40 0.0401(18) 0.044(2) 0.052(2) -0.0046(16) -0.0168(16) -0.0092(15)
C41 0.058(2) 0.059(2) 0.071(3) -0.013(2) -0.0304(19) -0.0043(18)
C42 0.083(3) 0.049(2) 0.086(3) -0.013(2) -0.051(2) 0.002(2)
C43 0.068(2) 0.070(3) 0.070(3) -0.024(2) -0.032(2) 0.001(2)
C44 0.061(2) 0.043(2) 0.054(2) -0.0065(17) -0.0131(18) -0.0201(17)
C45 0.049(2) 0.065(3) 0.068(3) -0.012(2) -0.010(2) -0.0208(19)
C46 0.065(3) 0.075(3) 0.072(3) -0.016(2) 0.001(2) -0.019(2)
C47 0.077(3) 0.077(3) 0.068(3) -0.012(3) 0.006(2) -0.021(2)
C48 0.102(4) 0.070(3) 0.049(3) -0.004(2) -0.011(2) -0.028(3)
C49 0.072(3) 0.051(2) 0.055(2) -0.0078(19) -0.015(2) -0.0156(19)
C50 0.086(3) 0.060(3) 0.062(3) 0.000(2) -0.027(2) -0.010(2)
C51 0.052(2) 0.095(3) 0.082(3) -0.014(3) -0.023(2) -0.011(2)
C52 0.114(4) 0.119(4) 0.075(3) -0.016(3) 0.021(3) -0.023(3)
C54 0.069(7) 0.172(14) 0.202(19) -0.104(15) -0.030(9) 0.005(9)
C55 0.165(13) 0.25(2) 0.100(10) 0.041(12) -0.021(9) -0.086(14)
C56 0.45(5) 0.77(8) 0.18(3) 0.02(4) -0.05(3) -0.25(5)
C57 0.127(12) 0.203(18) 0.42(3) 0.23(2) -0.153(18) -0.123(13)
C58 0.23(2) 0.049(8) 0.41(3) 0.025(14) 0.28(2) 0.002(10)
C59 0.038(8) 0.34(3) 1.00(8) -0.53(5) -0.14(2) 0.075(13)
C60 0.188(19) 0.72(6) 0.110(13) -0.17(2) 0.016(12) -0.24(3)
C61 0.269(17) 0.093(9) 0.096(8) -0.034(7) -0.128(10) 0.089(10)
C62 0.139(11) 0.149(13) 0.104(10) 0.050(9) -0.066(8) -0.018(9)
C63 0.203(14) 0.116(11) 0.136(11) 0.053(9) -0.120(11) -0.094(11)
C64 0.109(8) 0.052(5) 0.061(7) -0.003(5) -0.021(6) 0.005(5)
C65 0.145(14) 0.144(14) 0.36(3) -0.144(18) -0.099(17) -0.023(12)
C54A 0.35(3) 0.30(3) 0.30(3) -0.17(2) -0.30(3) 0.17(3)
C55A 0.42(3) 0.35(3) 0.27(3) -0.01(3) -0.20(3) 0.14(3)
C56A 0.40(3) 0.29(3) 0.24(3) 0.03(2) -0.12(2) 0.06(3)
C57A 0.23(2) 0.173(16) 0.041(7) -0.028(8) -0.089(10) 0.030(15)
C58A 0.56(7) 0.087(16) 0.24(3) 0.125(19) 0.01(4) -0.04(2)
C59A 0.033(7) 0.109(9) 0.221(13) -0.065(9) -0.067(8) 0.031(6)
C60A 0.098(11) 0.079(9) 0.37(2) 0.043(13) -0.168(14) -0.040(8)
C61A 0.220(18) 0.136(14) 0.203(17) -0.029(13) -0.096(14) -0.124(14)
C62A 0.29(3) 0.19(2) 0.19(3) 0.02(2) -0.12(2) 0.13(2)
C63A 0.088(9) 0.059(7) 0.137(12) -0.006(7) -0.020(8) -0.031(7)
C64A 0.32(3) 0.43(4) 0.23(3) -0.21(3) 0.12(3) -0.22(3)
C65A 0.24(2) 0.49(4) 0.17(3) -0.16(3) 0.07(2) -0.29(3)
C66 0.112(11) 0.23(2) 0.151(16) -0.097(16) -0.062(12) -0.021(13)
C67 0.112(10) 0.230(18) 0.062(8) -0.088(10) -0.062(7) 0.093(10)
C68 0.165(18) 0.138(13) 0.098(13) -0.003(10) -0.034(11) -0.001(12)
C69 0.085(9) 0.083(9) 0.103(9) 0.019(8) -0.018(7) 0.003(7)
C70 0.076(8) 0.131(13) 0.077(10) 0.056(10) -0.008(7) -0.010(7)
C71 0.079(9) 0.156(14) 0.130(13) -0.028(11) -0.029(8) -0.020(9)
C72 0.104(8) 0.115(9) 0.063(6) -0.009(7) -0.033(6) 0.003(7)
C73 0.30(3) 0.083(11) 0.26(3) -0.053(15) -0.15(3) -0.005(15)
C74 0.101(9) 0.145(11) 0.061(7) -0.007(7) -0.027(6) -0.002(8)
C75 0.120(12) 0.139(14) 0.053(8) 0.023(9) -0.003(8) -0.052(10)
C76 0.31(3) 0.25(3) 0.18(3) -0.098(19) 0.01(2) -0.19(3)
C77 0.181(18) 0.107(11) 0.110(13) -0.031(10) -0.059(13) -0.016(13)
C78 0.075(10) 0.141(19) 0.23(3) 0.098(18) -0.030(13) -0.008(10)
C79 0.26(3) 0.33(5) 0.17(3) 0.01(3) -0.14(3) 0.02(3)
C80 0.27(2) 0.151(16) 0.091(12) -0.052(11) -0.010(14) -0.065(17)
C81 0.28(3) 0.107(16) 0.33(3) -0.07(2) -0.23(3) 0.089(18)
C82 0.080(7) 0.088(8) 0.045(5) -0.006(5) 0.016(5) -0.054(6)
C83 0.139(13) 0.20(2) 0.086(10) 0.010(11) -0.026(9) -0.024(13)
C84 0.162(18) 0.22(2) 0.156(15) -0.104(15) -0.008(13) -0.083(16)
C85 0.084(7) 0.075(7) 0.045(6) -0.014(6) -0.023(5) -0.007(6)
C86 0.088(7) 0.065(7) 0.143(12) -0.028(7) -0.054(8) 0.005(6)
C87 0.155(17) 0.105(15) 0.150(17) 0.023(12) -0.052(14) -0.046(13)
C88 0.58(6) 0.16(2) 0.58(7) -0.03(3) -0.48(6) 0.03(3)
C89 0.097(8) 0.056(6) 0.099(8) -0.003(5) -0.012(6) -0.003(5)
C90 0.134(11) 0.156(14) 0.123(12) -0.101(11) 0.065(9) -0.074(10)
C91 0.64(9) 0.67(9) 0.11(2) 0.07(4) 0.02(3) 0.33(8)
C92 0.25(3) 0.27(3) 0.27(3) -0.23(3) 0.07(2) -0.13(2)
C93 0.57(6) 0.145(18) 0.091(12) 0.044(12) -0.15(2) -0.14(3)
C94 0.61(6) 0.060(9) 0.053(10) 0.004(8) -0.08(2) 0.12(2)
C95 0.142(16) 0.36(3) 0.176(19) -0.02(2) -0.112(15) 0.04(2)
C96 0.157(13) 0.135(14) 0.22(2) -0.132(15) 0.013(15) 0.047(11)
C97 0.066(7) 0.28(2) 0.117(12) -0.065(16) -0.022(8) 0.053(12)
C98 0.144(15) 0.32(3) 0.20(2) -0.038(19) -0.096(16) -0.038(16)
C99 0.111(8) 0.069(8) 0.095(9) 0.024(6) -0.058(7) -0.032(6)
C100 0.45(5) 0.21(3) 0.15(2) -0.027(18) -0.18(3) 0.21(3)
C101 0.106(11) 0.29(3) 0.175(17) -0.18(2) -0.027(11) -0.024(13)
C102 0.050(8) 0.086(10) 0.32(2) 0.033(13) -0.114(12) -0.022(7)
C103 0.068(8) 0.045(7) 0.176(16) 0.043(9) -0.053(9) -0.022(6)
C104 0.171(18) 0.142(17) 0.27(2) -0.113(16) 0.007(18) -0.078(14)
C105 0.088(12) 0.281(19) 0.151(16) -0.169(14) -0.038(10) 0.069(12)
C106 0.078(10) 0.157(11) 0.151(11) -0.009(8) -0.015(8) 0.013(8)
C107 0.179(16) 0.148(15) 0.114(11) -0.043(12) -0.025(12) -0.112(14)
C108 0.118(11) 0.093(11) 0.121(12) -0.021(10) -0.044(10) -0.053(10)
C109 0.034(7) 0.065(8) 0.102(10) -0.044(7) -0.023(6) 0.010(6)
C110 0.041(6) 0.023(4) 0.092(9) 0.001(5) -0.018(5) 0.006(4)
C111 0.040(10) 0.24(3) 0.120(17) 0.075(16) -0.033(10) 0.013(11)
C112 0.019(7) 0.150(12) 0.122(13) -0.043(10) -0.031(7) -0.001(7)
C113 0.108(16) 0.20(2) 0.144(17) -0.107(17) -0.066(13) 0.122(15)
C2A 0.46(4) 0.20(2) 0.25(2) -0.18(2) -0.12(3) 0.09(2)
C3A 0.173(18) 0.167(18) 0.60(6) -0.25(3) -0.16(3) 0.104(14)
C4A 0.077(6) 0.035(5) 0.169(10) -0.040(6) -0.039(7) 0.017(5)
C5A 0.069(8) 0.256(15) 0.142(11) -0.151(10) -0.049(7) 0.079(8)
C6A 0.043(6) 0.182(12) 0.207(14) -0.103(11) -0.049(8) 0.055(7)
C7A 0.097(5) 0.096(6) 0.102(6) -0.060(5) -0.030(4) -0.045(5)
C8A 0.092(9) 0.165(15) 0.172(14) -0.131(11) -0.069(10) 0.042(8)
C9A 0.161(12) 0.126(11) 0.179(14) -0.057(10) -0.117(12) 0.074(9)
C10A 0.064(7) 0.073(6) 0.137(12) -0.010(7) -0.066(7) 0.009(5)
C11A 0.16(2) 0.76(7) 0.22(3) 0.22(4) -0.11(2) 0.05(3)
C12A 0.023(7) 0.89(8) 0.26(3) 0.27(4) -0.029(11) 0.016(19)
C13A 0.072(10) 0.179(16) 0.247(19) 0.025(15) -0.098(11) 0.003(9)

loop_
_atom_type_symbol
_atom_type_description
_atom_type_scat_dispersion_real
_atom_type_scat_dispersion_imag
_atom_type_scat_source
C C 0.0033 0.0016 'International Tables Vol C Tables 4.2.6.8 and 6.1.1.4'
H H 0.0000 0.0000 'International Tables Vol C Tables 4.2.6.8 and 6.1.1.4'

loop_
_geom_angle_atom_site_label_1
_geom_angle_atom_site_label_2
_geom_angle_atom_site_label_3
_geom_angle
_geom_angle_site_symmetry_1
_geom_angle_site_symmetry_3
_geom_angle_publ_flag
C8 C1 C2 123.2(3) 2_756 . ?
C8 C1 H1 118.4 2_756 . ?
C2 C1 H1 118.4 . . ?
C1 C2 C3 118.6(3) . . ?
C1 C2 C18 120.0(3) . . ?
C3 C2 C18 121.4(3) . . ?
C2 C3 C7 119.3(3) . 2_756 ?
C2 C3 C4 122.1(3) . . ?
C7 C3 C4 118.6(3) 2_756 . ?
C5 C4 C3 121.7(3) . . ?
C5 C4 H4 119.2 . . ?
C3 C4 H4 119.2 . . ?
C4 C5 C6 121.9(3) . . ?
C4 C5 H5 119.1 . . ?
C6 C5 H5 119.1 . . ?
C8 C6 C7 119.8(3) . . ?
C8 C6 C5 122.2(3) . . ?
C7 C6 C5 118.0(3) . . ?
C6 C7 C3 120.1(2) . 2_756 ?
C6 C7 C7 120.7(4) . 2_756 ?
C3 C7 C7 119.2(3) 2_756 2_756 ?
C1 C8 C6 119.0(3) 2_756 . ?
C1 C8 C9 119.6(2) 2_756 . ?
C6 C8 C9 121.4(3) . . ?
C10 C9 C14 120.2(3) . . ?
C10 C9 C8 119.6(3) . . ?
C14 C9 C8 120.3(3) . . ?
C11 C10 C9 118.8(3) . . ?
C11 C10 C16 120.6(3) . . ?
C9 C10 C16 120.7(3) . . ?
C12 C11 C10 122.6(3) . . ?
C12 C11 H11 118.7 . . ?
C10 C11 H11 118.7 . . ?
C11 C12 C13 117.9(3) . . ?
C11 C12 C17 121.0(3) . . ?
C13 C12 C17 121.1(3) . . ?
C12 C13 C14 122.2(3) . . ?
C12 C13 H13 118.9 . . ?
C14 C13 H13 118.9 . . ?
C13 C14 C9 118.4(3) . . ?
C13 C14 C15 120.9(3) . . ?
C9 C14 C15 120.7(3) . . ?
C14 C15 H15A 109.5 . . ?
C14 C15 H15B 109.5 . . ?
H15A C15 H15B 109.5 . . ?
C14 C15 H15C 109.5 . . ?
H15A C15 H15C 109.5 . . ?
H15B C15 H15C 109.5 . . ?
C10 C16 H16A 109.5 . . ?
C10 C16 H16B 109.5 . . ?
H16A C16 H16B 109.5 . . ?
C10 C16 H16C 109.5 . . ?
H16A C16 H16C 109.5 . . ?
H16B C16 H16C 109.5 . . ?
C12 C17 H17A 109.5 . . ?
C12 C17 H17B 109.5 . . ?
H17A C17 H17B 109.5 . . ?
C12 C17 H17C 109.5 . . ?
H17A C17 H17C 109.5 . . ?
H17B C17 H17C 109.5 . . ?
C23 C18 C19 119.7(3) . . ?
C23 C18 C2 121.4(3) . . ?
C19 C18 C2 118.8(3) . . ?
C20 C19 C18 118.9(3) . . ?
C20 C19 C25 120.4(3) . . ?
C18 C19 C25 120.7(3) . . ?
C19 C20 C21 122.2(4) . . ?
C19 C20 H20 118.9 . . ?
C21 C20 H20 118.9 . . ?
C22 C21 C20 117.8(3) . . ?
C22 C21 C26 121.7(4) . . ?
C20 C21 C26 120.5(4) . . ?
C21 C22 C23 121.8(4) . . ?
C21 C22 H22 119.1 . . ?
C23 C22 H22 119.1 . . ?
C22 C23 C18 119.6(3) . . ?
C22 C23 C24 119.9(3) . . ?
C18 C23 C24 120.5(3) . . ?
C23 C24 H24A 109.5 . . ?
C23 C24 H24B 109.5 . . ?
H24A C24 H24B 109.5 . . ?
C23 C24 H24C 109.5 . . ?
H24A C24 H24C 109.5 . . ?
H24B C24 H24C 109.5 . . ?
C19 C25 H25A 109.5 . . ?
C19 C25 H25B 109.5 . . ?
H25A C25 H25B 109.5 . . ?
C19 C25 H25C 109.5 . . ?
H25A C25 H25C 109.5 . . ?
H25B C25 H25C 109.5 . . ?
C21 C26 H26A 109.5 . . ?
C21 C26 H26B 109.5 . . ?
H26A C26 H26B 109.5 . . ?
C21 C26 H26C 109.5 . . ?
H26A C26 H26C 109.5 . . ?
H26B C26 H26C 109.5 . . ?
C32 C27 C28 120.3(3) . . ?
C32 C27 C27 120.1(4) . 2_666 ?
C28 C27 C27 119.6(4) . 2_666 ?
C29 C28 C27 119.3(3) . . ?
C29 C28 C34 122.1(3) . . ?
C27 C28 C34 118.6(3) . . ?
C30 C29 C28 119.1(3) . . ?
C30 C29 C35 120.2(3) . . ?
C28 C29 C35 120.7(3) . . ?
C29 C30 C31 122.6(3) . . ?
C29 C30 H30 118.7 . . ?
C31 C30 H30 118.7 . . ?
C30 C31 C32 119.1(3) . . ?
C30 C31 C44 119.7(3) . . ?
C32 C31 C44 121.2(3) . . ?
C31 C32 C27 119.6(3) . . ?
C31 C32 C33 122.1(3) . . ?
C27 C32 C33 118.3(3) . . ?
C34 C33 C32 122.2(3) 2_666 . ?
C34 C33 H33 118.9 2_666 . ?
C32 C33 H33 118.9 . . ?
C33 C34 C28 121.2(3) 2_666 . ?
C33 C34 H34 119.4 2_666 . ?
C28 C34 H34 119.4 . . ?
C40 C35 C36 120.1(3) . . ?
C40 C35 C29 119.8(3) . . ?
C36 C35 C29 120.1(3) . . ?
C37 C36 C35 119.0(3) . . ?
C37 C36 C42 120.6(3) . . ?
C35 C36 C42 120.4(3) . . ?
C36 C37 C38 122.6(3) . . ?
C36 C37 H37 118.7 . . ?
C38 C37 H37 118.7 . . ?
C39 C38 C37 116.6(3) . . ?
C39 C38 C43 122.0(3) . . ?
C37 C38 C43 121.4(3) . . ?
C38 C39 C40 123.1(3) . . ?
C38 C39 H39 118.4 . . ?
C40 C39 H39 118.4 . . ?
C35 C40 C39 118.6(3) . . ?
C35 C40 C41 121.3(3) . . ?
C39 C40 C41 120.0(3) . . ?
C40 C41 H41A 109.5 . . ?
C40 C41 H41B 109.5 . . ?
H41A C41 H41B 109.5 . . ?
C40 C41 H41C 109.5 . . ?
H41A C41 H41C 109.5 . . ?
H41B C41 H41C 109.5 . . ?
C36 C42 H42A 109.5 . . ?
C36 C42 H42B 109.5 . . ?
H42A C42 H42B 109.5 . . ?
C36 C42 H42C 109.5 . . ?
H42A C42 H42C 109.5 . . ?
H42B C42 H42C 109.5 . . ?
C38 C43 H43A 109.5 . . ?
C38 C43 H43B 109.5 . . ?
H43A C43 H43B 109.5 . . ?
C38 C43 H43C 109.5 . . ?
H43A C43 H43C 109.5 . . ?
H43B C43 H43C 109.5 . . ?
C49 C44 C45 119.6(3) . . ?
C49 C44 C31 119.4(3) . . ?
C45 C44 C31 121.0(3) . . ?
C46 C45 C44 119.6(4) . . ?
C46 C45 C51 119.4(4) . . ?
C44 C45 C51 121.0(3) . . ?
C47 C46 C45 121.8(4) . . ?
C47 C46 H46 119.1 . . ?
C45 C46 H46 119.1 . . ?
C48 C47 C46 118.7(4) . . ?
C48 C47 C52 120.9(5) . . ?
C46 C47 C52 120.4(5) . . ?
C47 C48 C49 121.4(4) . . ?
C47 C48 H48 119.3 . . ?
C49 C48 H48 119.3 . . ?
C44 C49 C48 118.9(4) . . ?
C44 C49 C50 121.1(3) . . ?
C48 C49 C50 120.0(4) . . ?
C49 C50 H50A 109.5 . . ?
C49 C50 H50B 109.5 . . ?
H50A C50 H50B 109.5 . . ?
C49 C50 H50C 109.5 . . ?
H50A C50 H50C 109.5 . . ?
H50B C50 H50C 109.5 . . ?
C45 C51 H51A 109.5 . . ?
C45 C51 H51B 109.5 . . ?
H51A C51 H51B 109.5 . . ?
C45 C51 H51C 109.5 . . ?
H51A C51 H51C 109.5 . . ?
H51B C51 H51C 109.5 . . ?
C47 C52 H52A 109.5 . . ?
C47 C52 H52B 109.5 . . ?
H52A C52 H52B 109.5 . . ?
C47 C52 H52C 109.5 . . ?
H52A C52 H52C 109.5 . . ?
H52B C52 H52C 109.5 . . ?
C65 C54 C55 104.9(7) . . ?
C65 C54 H54A 110.0 . . ?
C55 C54 H54A 103.7 . . ?
C65 C54 H54B 106.8 . . ?
C55 C54 H54B 123.8 . . ?
H54A C54 H54B 107.4 . . ?
C65 C54 H55A 141.7 . . ?
C55 C54 H55A 111.5 . . ?
H54A C54 H55A 50.2 . . ?
H54B C54 H55A 62.0 . . ?
C56 C55 C54 131.9(8) . . ?
C56 C55 H55A 66.8 . . ?
C54 C55 H55A 95.3 . . ?
C56 C55 H55B 107.0 . . ?
C54 C55 H55B 121.0 . . ?
H55A C55 H55B 106.3 . . ?
C56 C55 H56B 38.5 . . ?
C54 C55 H56B 128.9 . . ?
H55A C55 H56B 105.3 . . ?
H55B C55 H56B 97.3 . . ?
C55 C56 C57 107.3(8) . . ?
C55 C56 H55A 38.5 . . ?
C57 C56 H55A 110.3 . . ?
C55 C56 H56A 126.2 . . ?
C57 C56 H56A 125.9 . . ?
H55A C56 H56A 116.1 . . ?
C55 C56 H56B 66.7 . . ?
C57 C56 H56B 86.1 . . ?
H55A C56 H56B 105.2 . . ?
H56A C56 H56B 106.4 . . ?
C55 C56 H57A 94.0 . . ?
C57 C56 H57A 106.3 . . ?
H55A C56 H57A 126.5 . . ?
H56A C56 H57A 66.0 . . ?
H56B C56 H57A 40.5 . . ?
C56 C57 C58 128.5(9) . . ?
C56 C57 H57A 111.4 . . ?
C58 C57 H57A 115.4 . . ?
C56 C57 H57B 85.8 . . ?
C58 C57 H57B 99.1 . . ?
H57A C57 H57B 107.7 . . ?
C56 C57 H58A 90.0 . . ?
C58 C57 H58A 80.8 . . ?
H57A C57 H58A 124.5 . . ?
H57B C57 H58A 20.5 . . ?
C59 C58 C57 104.0(6) . . ?
C59 C58 H58A 111.2 . . ?
C57 C58 H58A 119.7 . . ?
C59 C58 H58B 110.1 . . ?
C57 C58 H58B 103.2 . . ?
H58A C58 H58B 108.2 . . ?
C59 C58 H58B 147.7 . . ?
C57 C58 H58B 86.5 . . ?
H58A C58 H58B 40.5 . . ?
H58B C58 H58B 96.6 . . ?
C59 C58 H60B 59.5 . . ?
C57 C58 H60B 149.9 . . ?
H58A C58 H60B 90.4 . . ?
H58B C58 H60B 65.1 . . ?
H58B C58 H60B 121.2 . . ?
C60 C59 C58 127.7(9) . . ?
C60 C59 H59A 117.0 . . ?
C58 C59 H59A 110.0 . . ?
C60 C59 H59B 80.1 . . ?
C58 C59 H59B 106.9 . . ?
H59A C59 H59B 107.5 . . ?
C60 C59 H59A 130.1 . . ?
C58 C59 H59A 81.6 . . ?
H59A C59 H59A 33.5 . . ?
H59B C59 H59A 134.9 . . ?
C60 C59 H59B 146.8 . . ?
C58 C59 H59B 79.0 . . ?
H59A C59 H59B 57.1 . . ?
H59B C59 H59B 72.4 . . ?
H59A C59 H59B 65.8 . . ?
C60 C59 H60A 62.3 . . ?
C58 C59 H60A 104.6 . . ?
H59A C59 H60A 128.1 . . ?
H59B C59 H60A 23.5 . . ?
H59A C59 H60A 158.3 . . ?
H59B C59 H60A 94.6 . . ?
C60 C59 H60B 72.0 . . ?
C58 C59 H60B 58.0 . . ?
H59A C59 H60B 166.3 . . ?
H59B C59 H60B 83.7 . . ?
H59A C59 H60B 132.8 . . ?
H59B C59 H60B 121.6 . . ?
H60A C59 H60B 64.6 . . ?
C59 C60 C61 104.2(7) . . ?
C59 C60 H60A 126.4 . . ?
C61 C60 H60A 101.9 . . ?
C59 C60 H60B 113.5 . . ?
C61 C60 H60B 100.0 . . ?
H60A C60 H60B 106.8 . . ?
C59 C60 H60A 55.3 . . ?
C61 C60 H60A 157.9 . . ?
H60A C60 H60A 98.0 . . ?
H60B C60 H60A 83.3 . . ?
C59 C60 H61A 84.6 . . ?
C61 C60 H61A 48.0 . . ?
H60A C60 H61A 79.6 . . ?
H60B C60 H61A 147.4 . . ?
H60A C60 H61A 128.2 . . ?
C59 C60 H61B 175.7 . . ?
C61 C60 H61B 71.6 . . ?
H60A C60 H61B 54.6 . . ?
H60B C60 H61B 68.8 . . ?
H60A C60 H61B 129.0 . . ?
H61A C60 H61B 91.7 . . ?
C62 C61 C60 126.6(10) . . ?
C62 C61 H61A 106.8 . . ?
C60 C61 H61A 97.3 . . ?
C62 C61 H61B 102.3 . . ?
C60 C61 H61B 115.4 . . ?
H61A C61 H61B 106.8 . . ?
C62 C61 H61A 154.8 . . ?
C60 C61 H61A 52.5 . . ?
H61A C61 H61A 53.3 . . ?
H61B C61 H61A 98.9 . . ?
C62 C61 H61B 125.8 . . ?
C60 C61 H61B 34.4 . . ?
H61A C61 H61B 122.7 . . ?
H61B C61 H61B 84.5 . . ?
H61A C61 H61B 69.6 . . ?
C62 C61 H62A 42.2 . . ?
C60 C61 H62A 111.5 . . ?
H61A C61 H62A 146.7 . . ?
H61B C61 H62A 76.4 . . ?
H61A C61 H62A 160.0 . . ?
H61B C61 H62A 90.6 . . ?
C63 C62 C61 117.2(12) . . ?
C63 C62 H62A 110.4 . . ?
C61 C62 H62A 110.9 . . ?
C63 C62 H62B 104.2 . . ?
C61 C62 H62B 105.0 . . ?
H62A C62 H62B 108.5 . . ?
C63 C62 H62A 130.1 . . ?
C61 C62 H62A 64.7 . . ?
H62A C62 H62A 46.4 . . ?
H62B C62 H62A 124.1 . . ?
C63 C62 H62B 131.7 . . ?
C61 C62 H62B 89.0 . . ?
H62A C62 H62B 94.5 . . ?
H62B C62 H62B 27.5 . . ?
H62A C62 H62B 97.2 . . ?
C64 C63 C62 131.4(13) . . ?
C64 C63 H63A 113.3 . . ?
C62 C63 H63A 115.0 . . ?
C64 C63 H63B 141.5 . . ?
C62 C63 H63B 79.3 . . ?
H63A C63 H63B 40.7 . . ?
C64 C63 H64A 59.6 . . ?
C62 C63 H64A 162.8 . . ?
H63A C63 H64A 58.0 . . ?
H63B C63 H64A 97.9 . . ?
C64 C63 H64B 73.5 . . ?
C62 C63 H64B 91.9 . . ?
H63A C63 H64B 113.2 . . ?
H63B C63 H64B 136.2 . . ?
H64A C63 H64B 78.2 . . ?
C63 C64 C65 116.9(12) . . ?
C63 C64 H64A 125.1 . . ?
C65 C64 H64A 116.8 . . ?
C63 C64 H64A 60.2 . . ?
C65 C64 H64A 171.3 . . ?
H64A C64 H64A 64.9 . . ?
C63 C64 H64B 46.9 . . ?
C65 C64 H64B 104.6 . . ?
H64A C64 H64B 108.1 . . ?
H64A C64 H64B 67.3 . . ?
C63 C64 H65A 144.0 . . ?
C65 C64 H65A 49.5 . . ?
H64A C64 H65A 72.4 . . ?
H64A C64 H65A 127.2 . . ?
H64B C64 H65A 99.9 . . ?
C63 C64 H65B 141.1 . . ?
C65 C64 H65B 71.9 . . ?
H64A C64 H65B 68.3 . . ?
H64A C64 H65B 115.7 . . ?
H64B C64 H65B 172.0 . . ?
H65A C64 H65B 72.3 . . ?
C64 C65 C54 100.4(10) . . ?
C64 C65 H65A 111.8 . . ?
C54 C65 H65A 112.1 . . ?
C64 C65 H65B 114.5 . . ?
C54 C65 H65B 109.0 . . ?
H65A C65 H65B 108.9 . . ?
C64 C65 H54A 110.0 . . ?
C54 C65 H54A 77.3 . . ?
H65A C65 H54A 36.2 . . ?
H65B C65 H54A 132.6 . . ?
C64 C65 H54B 174.7 . . ?
C54 C65 H54B 74.4 . . ?
H65A C65 H54B 71.7 . . ?
H65B C65 H54B 67.0 . . ?
H54A C65 H54B 70.2 . . ?
C64 C65 H65A 58.7 . . ?
C54 C65 H65A 124.0 . . ?
H65A C65 H65A 123.9 . . ?
H65B C65 H65A 56.3 . . ?
H54A C65 H65A 155.8 . . ?
H54B C65 H65A 123.3 . . ?
C65A C54A C55A 98.3(12) . . ?
C65A C54A H65A 81.3 . . ?
C55A C54A H65A 161.6 . . ?
C65A C54A H65B 57.1 . . ?
C55A C54A H65B 120.3 . . ?
H65A C54A H65B 75.1 . . ?
C65A C54A H54A 113.0 . . ?
C55A C54A H54A 110.5 . . ?
H65A C54A H54A 54.1 . . ?
H65B C54A H54A 128.9 . . ?
C65A C54A H54B 113.6 . . ?
C55A C54A H54B 111.3 . . ?
H65A C54A H54B 85.3 . . ?
H65B C54A H54B 56.6 . . ?
H54A C54A H54B 109.6 . . ?
C56A C55A C54A 111.6(7) . . ?
C56A C55A H54A 140.9 . . ?
C54A C55A H54A 87.9 . . ?
C56A C55A H54B 121.0 . . ?
C54A C55A H54B 84.5 . . ?
H54A C55A H54B 93.4 . . ?
C56A C55A H55A 39.1 . . ?
C54A C55A H55A 111.4 . . ?
H54A C55A H55A 102.8 . . ?
H54B C55A H55A 157.4 . . ?
C56A C55A H55A 126.1 . . ?
C54A C55A H55A 122.3 . . ?
H54A C55A H55A 46.1 . . ?
H54B C55A H55A 69.3 . . ?
H55A C55A H55A 111.4 . . ?
C55A C56A C57A 112.4(7) . . ?
C55A C56A H55A 77.5 . . ?
C57A C56A H55A 103.0 . . ?
C55A C56A H57A 109.1 . . ?
C57A C56A H57A 77.3 . . ?
H55A C56A H57A 172.9 . . ?
C55A C56A H56A 122.2 . . ?
C57A C56A H56A 125.3 . . ?
H55A C56A H56A 91.8 . . ?
H57A C56A H56A 82.4 . . ?
C56A C57A C58A 111.3(12) . . ?
C56A C57A H56B 105.0 . . ?
C58A C57A H56B 139.5 . . ?
C56A C57A H57A 107.6 . . ?
C58A C57A H57A 109.3 . . ?
H56B C57A H57A 40.4 . . ?
C56A C57A H57B 110.0 . . ?
C58A C57A H57B 111.0 . . ?
H56B C57A H57B 70.9 . . ?
H57A C57A H57B 107.5 . . ?
C59A C58A C57A 117.8(9) . . ?
C59A C58A H57B 93.7 . . ?
C57A C58A H57B 83.3 . . ?
C59A C58A H58A 76.0 . . ?
C57A C58A H58A 128.0 . . ?
H57B C58A H58A 148.4 . . ?
C59A C58A H58A 106.8 . . ?
C57A C58A H58A 109.1 . . ?
H57B C58A H58A 40.1 . . ?
H58A C58A H58A 113.8 . . ?
C59A C58A H58B 111.9 . . ?
C57A C58A H58B 104.0 . . ?
H57B C58A H58B 144.7 . . ?
H58A C58A H58B 36.3 . . ?
H58A C58A H58B 106.8 . . ?
C58A C59A C60A 117.7(12) . . ?
C58A C59A H59A 160.4 . . ?
C60A C59A H59A 79.0 . . ?
C58A C59A H59B 127.6 . . ?
C60A C59A H59B 33.1 . . ?
H59A C59A H59B 71.9 . . ?
C58A C59A H59A 113.1 . . ?
C60A C59A H59A 110.9 . . ?
H59A C59A H59A 48.2 . . ?
H59B C59A H59A 118.5 . . ?
C58A C59A H59B 105.4 . . ?
C60A C59A H59B 101.2 . . ?
H59A C59A H59B 79.4 . . ?
H59B C59A H59B 68.1 . . ?
H59A C59A H59B 107.1 . . ?
C59A C60A C61A 116.6(9) . . ?
C59A C60A H59B 75.1 . . ?
C61A C60A H59B 121.5 . . ?
C59A C60A H60B 160.7 . . ?
C61A C60A H60B 47.2 . . ?
H59B C60A H60B 120.9 . . ?
C59A C60A H60A 114.4 . . ?
C61A C60A H60A 110.8 . . ?
H59B C60A H60A 41.4 . . ?
H60B C60A H60A 84.0 . . ?
C59A C60A H60B 104.2 . . ?
C61A C60A H60B 102.2 . . ?
H59B C60A H60B 131.8 . . ?
H60B C60A H60B 73.9 . . ?
H60A C60A H60B 107.2 . . ?
C62A C61A C60A 117.3(12) . . ?
C62A C61A H60A 150.4 . . ?
C60A C61A H60A 88.5 . . ?
C62A C61A H60B 100.9 . . ?
C60A C61A H60B 65.0 . . ?
H60A C61A H60B 76.0 . . ?
C62A C61A H61A 66.2 . . ?
C60A C61A H61A 112.9 . . ?
H60A C61A H61A 119.1 . . ?
H60B C61A H61A 165.0 . . ?
C62A C61A H61A 108.0 . . ?
C60A C61A H61A 103.7 . . ?
H60A C61A H61A 77.0 . . ?
H60B C61A H61A 150.8 . . ?
H61A C61A H61A 43.4 . . ?
C62A C61A H61B 111.9 . . ?
C60A C61A H61B 107.7 . . ?
H60A C61A H61B 41.7 . . ?
H60B C61A H61B 56.3 . . ?
H61A C61A H61B 134.4 . . ?
H61A C61A H61B 107.5 . . ?
C61A C62A C63A 119.3(10) . . ?
C61A C62A H61A 53.8 . . ?
C63A C62A H61A 66.2 . . ?
C61A C62A H61B 63.4 . . ?
C63A C62A H61B 78.8 . . ?
H61A C62A H61B 58.2 . . ?
C61A C62A H62A 138.2 . . ?
C63A C62A H62A 93.3 . . ?
H61A C62A H62A 153.1 . . ?
H61B C62A H62A 102.4 . . ?
C61A C62A H62B 123.9 . . ?
C63A C62A H62B 88.1 . . ?
H61A C62A H62B 115.5 . . ?
H61B C62A H62B 166.9 . . ?
H62A C62A H62B 79.1 . . ?
C61A C62A H62A 104.0 . . ?
C63A C62A H62A 104.3 . . ?
H61A C62A H62A 127.3 . . ?
H61B C62A H62A 69.0 . . ?
H62A C62A H62A 38.3 . . ?
H62B C62A H62A 115.8 . . ?
C61A C62A H62B 109.8 . . ?
C63A C62A H62B 111.4 . . ?
H61A C62A H62B 125.1 . . ?
H61B C62A H62B 169.8 . . ?
H62A C62A H62B 77.5 . . ?
H62B C62A H62B 23.3 . . ?
H62A C62A H62B 107.0 . . ?
C62A C63A C64A 116.4(11) . . ?
C62A C63A H63A 135.3 . . ?
C64A C63A H63A 51.4 . . ?
C62A C63A H63A 106.4 . . ?
C64A C63A H63A 107.8 . . ?
H63A C63A H63A 118.3 . . ?
C62A C63A H63B 112.6 . . ?
C64A C63A H63B 105.8 . . ?
H63A C63A H63B 54.4 . . ?
H63A C63A H63B 107.4 . . ?
C65A C64A C63A 118.5(10) . . ?
C65A C64A H63A 149.0 . . ?
C63A C64A H63A 50.4 . . ?
C65A C64A H64A 51.6 . . ?
C63A C64A H64A 145.3 . . ?
H63A C64A H64A 117.7 . . ?
C65A C64A H64A 109.0 . . ?
C63A C64A H64A 110.4 . . ?
H63A C64A H64A 62.4 . . ?
H64A C64A H64A 58.6 . . ?
C65A C64A H64B 106.0 . . ?
C63A C64A H64B 105.3 . . ?
H63A C64A H64B 105.0 . . ?
H64A C64A H64B 109.4 . . ?
H64A C64A H64B 106.9 . . ?
C64A C65A C54A 119.0(11) . . ?
C64A C65A H64A 61.9 . . ?
C54A C65A H64A 177.6 . . ?
C64A C65A H65B 140.5 . . ?
C54A C65A H65B 60.6 . . ?
H64A C65A H65B 120.4 . . ?
C64A C65A H65A 108.0 . . ?
C54A C65A H65A 105.6 . . ?
H64A C65A H65A 75.9 . . ?
H65B C65A H65A 46.7 . . ?
C64A C65A H65B 106.1 . . ?
C54A C65A H65B 110.5 . . ?
H64A C65A H65B 67.2 . . ?
H65B C65A H65B 110.4 . . ?
H65A C65A H65B 107.1 . . ?
C73 C66 C72 70.6(9) 2_557 2_557 ?
C73 C66 C67 14.6(6) 2_557 . ?
C72 C66 C67 79.2(7) 2_557 . ?
C73 C66 C77 110.6(12) 2_557 . ?
C72 C66 C77 41.8(7) 2_557 . ?
C67 C66 C77 115.3(7) . . ?
C73 C66 C71 127.7(13) 2_557 2_557 ?
C72 C66 C71 59.2(8) 2_557 2_557 ?
C67 C66 C71 138.3(10) . 2_557 ?
C77 C66 C71 30.7(8) . 2_557 ?
C73 C66 C74 58.2(6) 2_557 2_557 ?
C72 C66 C74 109.6(7) 2_557 2_557 ?
C67 C66 C74 43.7(5) . 2_557 ?
C77 C66 C74 123.1(9) . 2_557 ?
C71 C66 C74 152.0(9) 2_557 2_557 ?
C73 C66 H66A 122.2 2_557 . ?
C72 C66 H66A 143.9 2_557 . ?
C67 C66 H66A 108.2 . . ?
C77 C66 H66A 108.7 . . ?
C71 C66 H66A 107.5 2_557 . ?
C74 C66 H66A 65.1 2_557 . ?
C73 C66 H66B 98.4 2_557 . ?
C72 C66 H66B 102.8 2_557 . ?
C67 C66 H66B 108.5 . . ?
C77 C66 H66B 108.3 . . ?
C71 C66 H66B 80.0 2_557 . ?
C74 C66 H66B 127.9 2_557 . ?
H66A C66 H66B 107.6 . . ?
C73 C67 C74 119(3) 2_557 2_557 ?
C73 C67 C66 42(3) 2_557 . ?
C74 C67 C66 78.0(8) 2_557 . ?
C73 C67 C68 147(2) 2_557 . ?
C74 C67 C68 52.6(6) 2_557 . ?
C66 C67 C68 115.8(5) . . ?
C73 C67 C72 36(2) 2_557 2_557 ?
C74 C67 C72 110.9(8) 2_557 2_557 ?
C66 C67 C72 47.3(5) . 2_557 ?
C68 C67 C72 111.6(8) . 2_557 ?
C73 C67 H67A 70.4 2_557 . ?
C74 C67 H67A 159.8 2_557 . ?
C66 C67 H67A 108.1 . . ?
C68 C67 H67A 108.9 . . ?
C72 C67 H67A 65.4 2_557 . ?
C73 C67 H67B 104.3 2_557 . ?
C74 C67 H67B 87.7 2_557 . ?
C66 C67 H67B 109.0 . . ?
C68 C67 H67B 107.2 . . ?
C72 C67 H67B 140.8 2_557 . ?
H67A C67 H67B 107.5 . . ?
C75 C68 C74 91.5(12) 2_557 2_557 ?
C75 C68 C67 138.6(13) 2_557 . ?
C74 C68 C67 51.9(6) 2_557 . ?
C75 C68 C69 41.3(13) 2_557 . ?
C74 C68 C69 63.9(7) 2_557 . ?
C67 C68 C69 115.0(6) . . ?
C75 C68 C73 133.9(16) 2_557 2_557 ?
C74 C68 C73 52.0(7) 2_557 2_557 ?
C67 C68 C73 7.5(6) . 2_557 ?
C69 C68 C73 115.9(9) . 2_557 ?
C75 C68 H68A 67.5 2_557 . ?
C74 C68 H68A 115.0 2_557 . ?
C67 C68 H68A 107.4 . . ?
C69 C68 H68A 107.1 . . ?
C73 C68 H68A 100.3 2_557 . ?
C75 C68 H68B 111.0 2_557 . ?
C74 C68 H68B 136.8 2_557 . ?
C67 C68 H68B 109.6 . . ?
C69 C68 H68B 109.8 . . ?
C73 C68 H68B 115.1 2_557 . ?
H68A C68 H68B 107.6 . . ?
C75 C69 C76 86.7(12) 2_557 2_557 ?
C75 C69 C74 71.2(7) 2_557 2_557 ?
C76 C69 C74 151.4(14) 2_557 2_557 ?
C75 C69 C70 78.6(12) 2_557 . ?
C76 C69 C70 8.2(12) 2_557 . ?
C74 C69 C70 145.1(12) 2_557 . ?
C75 C69 C68 31.7(9) 2_557 . ?
C76 C69 C68 116.2(12) 2_557 . ?
C74 C69 C68 48.8(6) 2_557 . ?
C70 C69 C68 108.1(10) . . ?
C75 C69 H69A 131.4 2_557 . ?
C76 C69 H69A 105.3 2_557 . ?
C74 C69 H69A 103.0 2_557 . ?
C70 C69 H69A 110.1 . . ?
C68 C69 H69A 108.5 . . ?
C75 C69 H69B 112.4 2_557 . ?
C76 C69 H69B 107.2 2_557 . ?
C74 C69 H69B 67.2 2_557 . ?
C70 C69 H69B 110.8 . . ?
C68 C69 H69B 110.8 . . ?
H69A C69 H69B 108.5 . . ?
C76 C70 C71 112(3) 2_557 . ?
C76 C70 C69 25(3) 2_557 . ?
C71 C70 C69 127.7(7) . . ?
C76 C70 C77 82(2) 2_557 2_557 ?
C71 C70 C77 33.9(7) . 2_557 ?
C69 C70 C77 93.9(9) . 2_557 ?
C76 C70 C75 63(3) 2_557 2_557 ?
C71 C70 C75 134.3(11) . 2_557 ?
C69 C70 C75 38.3(7) . 2_557 ?
C77 C70 C75 107.5(9) 2_557 2_557 ?
C76 C70 H70A 127.2 2_557 . ?
C71 C70 H70A 115.8 . . ?
C69 C70 H70A 116.6 . . ?
C77 C70 H70A 149.4 2_557 . ?
C75 C70 H70A 95.6 2_557 . ?
C77 C71 C70 85.9(10) 2_557 . ?
C77 C71 C76 73.7(10) 2_557 2_557 ?
C70 C71 C76 13.9(9) . 2_557 ?
C77 C71 C72 41.1(10) 2_557 . ?
C70 C71 C72 126.5(7) . . ?
C76 C71 C72 114.7(8) 2_557 . ?
C77 C71 C66 65.8(15) 2_557 2_557 ?
C70 C71 C66 108.7(12) . 2_557 ?
C76 C71 C66 108.3(11) 2_557 2_557 ?
C72 C71 C66 51.6(7) . 2_557 ?
C77 C71 H71A 156.2 2_557 . ?
C70 C71 H71A 116.8 . . ?
C76 C71 H71A 127.8 2_557 . ?
C72 C71 H71A 116.7 . . ?
C66 C71 H71A 109.7 2_557 . ?
C77 C72 C66 75.9(8) 2_557 2_557 ?
C77 C72 C73 122.8(12) 2_557 . ?
C66 C72 C73 49.3(11) 2_557 . ?
C77 C72 C71 32.4(10) 2_557 . ?
C66 C72 C71 69.2(11) 2_557 . ?
C73 C72 C71 116.8(14) . . ?
C77 C72 C67 122.0(10) 2_557 2_557 ?
C66 C72 C67 53.5(5) 2_557 2_557 ?
C73 C72 C67 10.4(7) . 2_557 ?
C71 C72 C67 122.5(11) . 2_557 ?
C77 C72 H72A 125.3 2_557 . ?
C66 C72 H72A 137.9 2_557 . ?
C73 C72 H72A 108.1 . . ?
C71 C72 H72A 108.2 . . ?
C67 C72 H72A 111.6 2_557 . ?
C77 C72 H72B 76.4 2_557 . ?
C66 C72 H72B 113.3 2_557 . ?
C73 C72 H72B 108.0 . . ?
C71 C72 H72B 108.1 . . ?
C67 C72 H72B 97.7 2_557 . ?
H72A C72 H72B 107.4 . . ?
C67 C73 C66 124(3) 2_557 2_557 ?
C67 C73 C72 133(3) 2_557 . ?
C66 C73 C72 60.1(9) 2_557 . ?
C67 C73 C74 45(2) 2_557 . ?
C66 C73 C74 78.7(11) 2_557 . ?
C72 C73 C74 116.3(7) . . ?
C67 C73 C68 25.6(18) 2_557 2_557 ?
C66 C73 C68 108.2(9) 2_557 2_557 ?
C72 C73 C68 108.6(9) . 2_557 ?
C74 C73 C68 40.4(5) . 2_557 ?
C67 C73 H73A 118.6 2_557 . ?
C66 C73 H73A 78.6 2_557 . ?
C72 C73 H73A 108.1 . . ?
C74 C73 H73A 108.4 . . ?
C68 C73 H73A 140.5 2_557 . ?
C67 C73 H73B 62.4 2_557 . ?
C66 C73 H73B 168.8 2_557 . ?
C72 C73 H73B 108.8 . . ?
C74 C73 H73B 107.5 . . ?
C68 C73 H73B 73.5 2_557 . ?
H73A C73 H73B 107.5 . . ?
C67 C74 C68 75.5(8) 2_557 2_557 ?
C67 C74 C69 141.4(10) 2_557 2_557 ?
C68 C74 C69 67.3(6) 2_557 2_557 ?
C67 C74 C73 15.3(10) 2_557 . ?
C68 C74 C73 87.6(10) 2_557 . ?
C69 C74 C73 154.8(10) 2_557 . ?
C67 C74 C75 106.8(9) 2_557 . ?
C68 C74 C75 33.4(7) 2_557 . ?
C69 C74 C75 41.0(7) 2_557 . ?
C73 C74 C75 116.0(7) . . ?
C67 C74 C66 58.3(6) 2_557 2_557 ?
C68 C74 C66 117.7(10) 2_557 2_557 ?
C69 C74 C66 151.6(10) 2_557 2_557 ?
C73 C74 C66 43.1(9) . 2_557 ?
C75 C74 C66 127.6(8) . 2_557 ?
C67 C74 H74A 122.8 2_557 . ?
C68 C74 H74A 137.0 2_557 . ?
C69 C74 H74A 92.5 2_557 . ?
C73 C74 H74A 107.5 . . ?
C75 C74 H74A 107.8 . . ?
C66 C74 H74A 64.5 2_557 . ?
C67 C74 H74B 102.7 2_557 . ?
C68 C74 H74B 104.7 2_557 . ?
C69 C74 H74B 77.9 2_557 . ?
C73 C74 H74B 109.2 . . ?
C75 C74 H74B 108.6 . . ?
C66 C74 H74B 123.3 2_557 . ?
H74A C74 H74B 107.5 . . ?
C68 C75 C69 107.1(18) 2_557 2_557 ?
C68 C75 C74 55.0(10) 2_557 . ?
C69 C75 C74 67.8(8) 2_557 . ?
C68 C75 C76 150.6(19) 2_557 . ?
C69 C75 C76 49.7(8) 2_557 . ?
C74 C75 C76 115.2(7) . . ?
C68 C75 C70 158(2) 2_557 2_557 ?
C69 C75 C70 63.1(9) 2_557 2_557 ?
C74 C75 C70 127.9(10) . 2_557 ?
C76 C75 C70 13.4(9) . 2_557 ?
C68 C75 H75A 58.3 2_557 . ?
C69 C75 H75A 111.5 2_557 . ?
C74 C75 H75A 107.9 . . ?
C76 C75 H75A 109.0 . . ?
C70 C75 H75A 105.0 2_557 . ?
C68 C75 H75B 101.2 2_557 . ?
C69 C75 H75B 139.8 2_557 . ?
C74 C75 H75B 108.8 . . ?
C76 C75 H75B 108.2 . . ?
C70 C75 H75B 98.1 2_557 . ?
H75A C75 H75B 107.6 . . ?
C70 C76 C69 147(4) 2_557 2_557 ?
C70 C76 C77 83(2) 2_557 . ?
C69 C76 C77 110.7(13) 2_557 . ?
C70 C76 C71 54(2) 2_557 2_557 ?
C69 C76 C71 142.9(13) 2_557 2_557 ?
C77 C76 C71 32.6(7) . 2_557 ?
C70 C76 C75 104(4) 2_557 . ?
C69 C76 C75 43.6(8) 2_557 . ?
C77 C76 C75 115.2(6) . . ?
C71 C76 C75 129.7(13) 2_557 . ?
C70 C76 H76A 135.9 2_557 . ?
C69 C76 H76A 69.4 2_557 . ?
C77 C76 H76A 109.1 . . ?
C71 C76 H76A 118.3 2_557 . ?
C75 C76 H76A 108.2 . . ?
C70 C76 H76C 31.7 2_557 . ?
C69 C76 H76C 139.6 2_557 . ?
C77 C76 H76C 108.1 . . ?
C71 C76 H76C 75.6 2_557 . ?
C75 C76 H76C 108.5 . . ?
H76A C76 H76C 107.5 . . ?
C71 C77 C72 106.5(18) 2_557 2_557 ?
C71 C77 C76 73.8(11) 2_557 . ?
C72 C77 C76 178.1(10) 2_557 . ?
C71 C77 C66 84(2) 2_557 . ?
C72 C77 C66 62.4(9) 2_557 . ?
C76 C77 C66 115.9(7) . . ?
C71 C77 C70 60.2(9) 2_557 2_557 ?
C72 C77 C70 164.5(18) 2_557 2_557 ?
C76 C77 C70 15.0(8) . 2_557 ?
C66 C77 C70 106.0(11) . 2_557 ?
C71 C77 H77C 58.7 2_557 . ?
C72 C77 H77C 73.2 2_557 . ?
C76 C77 H77C 108.4 . . ?
C66 C77 H77C 108.7 . . ?
C70 C77 H77C 103.1 2_557 . ?
C71 C77 H77A 165.0 2_557 . ?
C72 C77 H77A 72.3 2_557 . ?
C76 C77 H77A 107.9 . . ?
C66 C77 H77A 108.1 . . ?
C70 C77 H77A 122.8 2_557 . ?
H77C C77 H77A 107.5 . . ?
C84 C78 C83 98.7(18) 2_665 2_665 ?
C84 C78 C85 88.3(18) 2_665 2_665 ?
C83 C78 C85 150(2) 2_665 2_665 ?
C84 C78 C79 75.5(16) 2_665 . ?
C83 C78 C79 148.1(17) 2_665 . ?
C85 C78 C79 13.1(11) 2_665 . ?
C84 C78 C89 37.7(12) 2_665 . ?
C83 C78 C89 62.1(9) 2_665 . ?
C85 C78 C89 124.4(11) 2_665 . ?
C79 C78 C89 111.2(8) . . ?
C84 C78 H78A 109.2 2_665 . ?
C83 C78 H78A 109.1 2_665 . ?
C85 C78 H78A 95.5 2_665 . ?
C79 C78 H78A 102.4 . . ?
C89 C78 H78A 111.5 . . ?
C84 C78 H78B 138.6 2_665 . ?
C83 C78 H78B 52.8 2_665 . ?
C85 C78 H78B 104.2 2_665 . ?
C79 C78 H78B 111.8 . . ?
C89 C78 H78B 111.1 . . ?
H78A C78 H78B 108.6 . . ?
C85 C79 C86 132(4) 2_665 2_665 ?
C85 C79 C84 86(3) 2_665 2_665 ?
C86 C79 C84 117.2(18) 2_665 2_665 ?
C85 C79 C78 59(2) 2_665 . ?
C86 C79 C78 130.0(15) 2_665 . ?
C84 C79 C78 28.2(9) 2_665 . ?
C85 C79 C80 81(4) 2_665 . ?
C86 C79 C80 51.8(12) 2_665 . ?
C84 C79 C80 117.7(14) 2_665 . ?
C78 C79 C80 103.8(8) . . ?
C85 C79 H79A 85.3 2_665 . ?
C86 C79 H79A 110.9 2_665 . ?
C84 C79 H79A 121.3 2_665 . ?
C78 C79 H79A 118.9 . . ?
C80 C79 H79A 117.9 . . ?
C85 C79 H79B 162.3 2_665 . ?
C86 C79 H79B 53.2 2_665 . ?
C84 C79 H79B 77.6 2_665 . ?
C78 C79 H79B 104.4 . . ?
C80 C79 H79B 100.6 . . ?
H79A C79 H79B 109.0 . . ?
C87 C80 C86 82.2(17) 2_665 2_665 ?
C87 C80 C85 150(2) 2_665 2_665 ?
C86 C80 C85 67.7(11) 2_665 2_665 ?
C87 C80 C81 1.6(16) 2_665 . ?
C86 C80 C81 81.5(15) 2_665 . ?
C85 C80 C81 149.2(19) 2_665 . ?
C87 C80 C79 136(2) 2_665 . ?
C86 C80 C79 54.1(15) 2_665 . ?
C85 C80 C79 13.6(11) 2_665 . ?
C81 C80 C79 136(2) . . ?
C87 C80 H80A 103.4 2_665 . ?
C86 C80 H80A 133.3 2_665 . ?
C85 C80 H80A 96.6 2_665 . ?
C81 C80 H80A 105.0 . . ?
C79 C80 H80A 105.3 . . ?
C87 C80 H80B 104.8 2_665 . ?
C86 C80 H80B 116.6 2_665 . ?
C85 C80 H80B 90.4 2_665 . ?
C81 C80 H80B 103.8 . . ?
C79 C80 H80B 97.8 . . ?
H80A C80 H80B 106.7 . . ?
C87 C81 C88 123(4) 2_665 2_665 ?
C87 C81 C82 137(4) 2_665 . ?
C88 C81 C82 14.7(12) 2_665 . ?
C87 C81 C80 4(3) 2_665 . ?
C88 C81 C80 126(2) 2_665 . ?
C82 C81 C80 140.0(15) . . ?
C87 C81 C86 45(3) 2_665 2_665 ?
C88 C81 C86 102.5(17) 2_665 2_665 ?
C82 C81 C86 115.0(13) . 2_665 ?
C80 C81 C86 42.8(10) . 2_665 ?
C87 C81 H81A 113.6 2_665 . ?
C88 C81 H81A 122.8 2_665 . ?
C82 C81 H81A 109.0 . . ?
C80 C81 H81A 110.6 . . ?
C86 C81 H81A 112.1 2_665 . ?
C88 C82 C81 77(4) 2_665 . ?
C88 C82 C83 53(4) 2_665 . ?
C81 C82 C83 129.7(10) . . ?
C88 C82 C89 71(3) 2_665 2_665 ?
C81 C82 C89 108.9(12) . 2_665 ?
C83 C82 C89 54.6(7) . 2_665 ?
C88 C82 C87 66(4) 2_665 2_665 ?
C81 C82 C87 11.2(12) . 2_665 ?
C83 C82 C87 118.6(11) . 2_665 ?
C89 C82 C87 101.3(11) 2_665 2_665 ?
C88 C82 H82A 165.6 2_665 . ?
C81 C82 H82A 115.6 . . ?
C83 C82 H82A 114.7 . . ?
C89 C82 H82A 108.4 2_665 . ?
C87 C82 H82A 126.7 2_665 . ?
C78 C83 C88 134.2(15) 2_665 2_665 ?
C78 C83 C89 69.1(9) 2_665 2_665 ?
C88 C83 C89 66.2(10) 2_665 2_665 ?
C78 C83 C84 28.5(9) 2_665 . ?
C88 C83 C84 105.8(11) 2_665 . ?
C89 C83 C84 41.1(6) 2_665 . ?
C78 C83 C82 134.4(14) 2_665 . ?
C88 C83 C82 10.6(9) 2_665 . ?
C89 C83 C82 65.3(8) 2_665 . ?
C84 C83 C82 106.3(9) . . ?
C78 C83 H83A 90.6 2_665 . ?
C88 C83 H83A 122.0 2_665 . ?
C89 C83 H83A 122.8 2_665 . ?
C84 C83 H83A 110.0 . . ?
C82 C83 H83A 112.9 . . ?
C78 C83 H83B 97.2 2_665 . ?
C88 C83 H83B 100.8 2_665 . ?
C89 C83 H83B 126.1 2_665 . ?
C84 C83 H83B 108.8 . . ?
C82 C83 H83B 110.2 . . ?
H83A C83 H83B 108.6 . . ?
C78 C84 C89 117(2) 2_665 2_665 ?
C78 C84 C79 76.4(13) 2_665 2_665 ?
C89 C84 C79 158(2) 2_665 2_665 ?
C78 C84 C83 52.8(17) 2_665 . ?
C89 C84 C83 65.2(10) 2_665 . ?
C79 C84 C83 120.9(11) 2_665 . ?
C78 C84 C85 63.0(14) 2_665 . ?
C89 C84 C85 166.0(16) 2_665 . ?
C79 C84 C85 13.7(11) 2_665 . ?
C83 C84 C85 110.2(8) . . ?
C78 C84 H84A 147.2 2_665 . ?
C89 C84 H84A 61.9 2_665 . ?
C79 C84 H84A 97.3 2_665 . ?
C83 C84 H84A 109.3 . . ?
C85 C84 H84A 110.0 . . ?
C78 C84 H84B 103.5 2_665 . ?
C89 C84 H84B 84.5 2_665 . ?
C79 C84 H84B 110.4 2_665 . ?
C83 C84 H84B 109.1 . . ?
C85 C84 H84B 109.3 . . ?
H84A C84 H84B 108.9 . . ?
C79 C85 C78 108(3) 2_665 2_665 ?
C79 C85 C80 86(4) 2_665 2_665 ?
C78 C85 C80 112.7(11) 2_665 2_665 ?
C79 C85 C84 80(3) 2_665 . ?
C78 C85 C84 28.8(9) 2_665 . ?
C80 C85 C84 117.5(10) 2_665 . ?
C79 C85 C86 38(4) 2_665 . ?
C78 C85 C86 121.1(11) 2_665 . ?
C80 C85 C86 48.0(9) 2_665 . ?
C84 C85 C86 101.7(7) . . ?
C79 C85 H85A 91.9 2_665 . ?
C78 C85 H85A 116.2 2_665 . ?
C80 C85 H85A 129.1 2_665 . ?
C84 C85 H85A 112.1 . . ?
C86 C85 H85A 111.6 . . ?
C79 C85 H85B 149.2 2_665 . ?
C78 C85 H85B 82.8 2_665 . ?
C80 C85 H85B 63.8 2_665 . ?
C84 C85 H85B 110.4 . . ?
C86 C85 H85B 111.8 . . ?
H85A C85 H85B 109.2 . . ?
C80 C86 C79 74.1(11) 2_665 2_665 ?
C80 C86 C87 43.4(10) 2_665 . ?
C79 C86 C87 117.5(10) 2_665 . ?
C80 C86 C85 64.2(10) 2_665 . ?
C79 C86 C85 9.9(10) 2_665 . ?
C87 C86 C85 107.7(8) . . ?
C80 C86 C81 55.7(8) 2_665 2_665 ?
C79 C86 C81 129.7(11) 2_665 2_665 ?
C87 C86 C81 12.3(11) . 2_665 ?
C85 C86 C81 119.9(9) . 2_665 ?
C80 C86 H86A 129.0 2_665 . ?
C79 C86 H86A 104.8 2_665 . ?
C87 C86 H86A 112.0 . . ?
C85 C86 H86A 111.4 . . ?
C81 C86 H86A 105.8 2_665 . ?
C80 C86 H86B 120.6 2_665 . ?
C79 C86 H86B 106.8 2_665 . ?
C87 C86 H86B 106.8 . . ?
C85 C86 H86B 110.1 . . ?
C81 C86 H86B 99.9 2_665 . ?
H86A C86 H86B 108.7 . . ?
C81 C87 C80 175(5) 2_665 2_665 ?
C81 C87 C88 42(3) 2_665 . ?
C80 C87 C88 141.4(18) 2_665 . ?
C81 C87 C86 123(4) 2_665 . ?
C80 C87 C86 54.4(12) 2_665 . ?
C88 C87 C86 104.0(8) . . ?
C81 C87 C82 31(3) 2_665 2_665 ?
C80 C87 C82 152.3(17) 2_665 2_665 ?
C88 C87 C82 11.0(11) . 2_665 ?
C86 C87 C82 111.9(10) . 2_665 ?
C81 C87 H87A 71.3 2_665 . ?
C80 C87 H87A 105.0 2_665 . ?
C88 C87 H87A 113.4 . . ?
C86 C87 H87A 114.1 . . ?
C82 C87 H87A 102.7 2_665 . ?
C81 C87 H87B 124.5 2_665 . ?
C80 C87 H87B 60.1 2_665 . ?
C88 C87 H87B 108.5 . . ?
C86 C87 H87B 107.5 . . ?
C82 C87 H87B 111.7 2_665 . ?
H87A C87 H87B 108.9 . . ?
C82 C88 C81 88(4) 2_665 2_665 ?
C82 C88 C83 117(4) 2_665 2_665 ?
C81 C88 C83 155(2) 2_665 2_665 ?
C82 C88 C87 103(4) 2_665 . ?
C81 C88 C87 14.9(12) 2_665 . ?
C83 C88 C87 139.8(18) 2_665 . ?
C82 C88 C89 98(3) 2_665 . ?
C81 C88 C89 115.3(16) 2_665 . ?
C83 C88 C89 59.2(8) 2_665 . ?
C87 C88 C89 109.5(8) . . ?
C82 C88 H88A 125.6 2_665 . ?
C81 C88 H88A 118.4 2_665 . ?
C83 C88 H88A 52.4 2_665 . ?
C87 C88 H88A 110.8 . . ?
C89 C88 H88A 109.5 . . ?
C82 C88 H88B 17.7 2_665 . ?
C81 C88 H88B 93.1 2_665 . ?
C83 C88 H88B 112.1 2_665 . ?
C87 C88 H88B 107.9 . . ?
C89 C88 H88B 110.5 . . ?
H88A C88 H88B 108.7 . . ?
C84 C89 C83 73.7(10) 2_665 2_665 ?
C84 C89 C78 25.5(12) 2_665 . ?
C83 C89 C78 48.9(9) 2_665 . ?
C84 C89 C88 125.8(13) 2_665 . ?
C83 C89 C88 54.5(10) 2_665 . ?
C78 C89 C88 102.8(8) . . ?
C84 C89 C82 133.6(12) 2_665 2_665 ?
C83 C89 C82 60.1(5) 2_665 2_665 ?
C78 C89 C82 109.0(9) . 2_665 ?
C88 C89 C82 11.2(10) . 2_665 ?
C84 C89 H89A 92.2 2_665 . ?
C83 C89 H89A 132.8 2_665 . ?
C78 C89 H89A 113.0 . . ?
C88 C89 H89A 110.3 . . ?
C82 C89 H89A 114.6 2_665 . ?
C84 C89 H89B 106.2 2_665 . ?
C83 C89 H89B 118.0 2_665 . ?
C78 C89 H89B 110.4 . . ?
C88 C89 H89B 111.1 . . ?
C82 C89 H89B 99.9 2_665 . ?
H89A C89 H89B 109.1 . . ?
C96 C90 C95 99.9(15) 2_675 2_675 ?
C96 C90 C101 69.4(12) 2_675 . ?
C95 C90 C101 34.5(11) 2_675 . ?
C96 C90 C91 37.5(13) 2_675 . ?
C95 C90 C91 137.1(15) 2_675 . ?
C101 C90 C91 106.2(7) . . ?
C96 C90 C97 43.2(9) 2_675 2_675 ?
C95 C90 C97 135.6(13) 2_675 2_675 ?
C101 C90 C97 101.2(8) . 2_675 ?
C91 C90 C97 22.4(7) . 2_675 ?
C96 C90 H90A 132.7 2_675 . ?
C95 C90 H90A 97.7 2_675 . ?
C101 C90 H90A 106.5 . . ?
C91 C90 H90A 114.9 . . ?
C97 C90 H90A 96.6 2_675 . ?
C96 C90 H90B 115.5 2_675 . ?
C95 C90 H90B 88.5 2_675 . ?
C101 C90 H90B 115.7 . . ?
C91 C90 H90B 105.4 . . ?
C97 C90 H90B 125.7 2_675 . ?
H90A C90 H90B 108.5 . . ?
C97 C91 C96 100(3) 2_675 2_675 ?
C97 C91 C92 25.7(18) 2_675 . ?
C96 C91 C92 119.7(12) 2_675 . ?
C97 C91 C90 101.9(19) 2_675 . ?
C96 C91 C90 34.8(9) 2_675 . ?
C92 C91 C90 107.5(7) . . ?
C97 C91 H91A 85.1 2_675 . ?
C96 C91 H91A 75.4 2_675 . ?
C92 C91 H91A 106.0 . . ?
C90 C91 H91A 110.2 . . ?
C97 C91 H91B 132.7 2_675 . ?
C96 C91 H91B 126.6 2_675 . ?
C92 C91 H91B 110.3 . . ?
C90 C91 H91B 114.2 . . ?
H91A C91 H91B 108.2 . . ?
C98 C92 C97 138(3) 2_675 2_675 ?
C98 C92 C91 147(3) 2_675 . ?
C97 C92 C91 19.5(14) 2_675 . ?
C98 C92 C93 64.1(15) 2_675 . ?
C97 C92 C93 89.7(14) 2_675 . ?
C91 C92 C93 109.1(7) . . ?
C98 C92 C99 47.3(13) 2_675 2_675 ?
C97 C92 C99 116.0(15) 2_675 2_675 ?
C91 C92 C99 135.4(10) . 2_675 ?
C93 C92 C99 26.8(7) . 2_675 ?
C98 C92 H92A 99.5 2_675 . ?
C97 C92 H92A 122.2 2_675 . ?
C91 C92 H92A 110.6 . . ?
C93 C92 H92A 119.2 . . ?
C99 C92 H92A 98.2 2_675 . ?
C98 C92 H92B 50.5 2_675 . ?
C97 C92 H92B 112.4 2_675 . ?
C91 C92 H92B 105.7 . . ?
C93 C92 H92B 103.0 . . ?
C99 C92 H92B 96.2 2_675 . ?
H92A C92 H92B 108.1 . . ?
C99 C93 C98 81.6(14) 2_675 2_675 ?
C99 C93 C92 102.2(14) 2_675 . ?
C98 C93 C92 28.4(9) 2_675 . ?
C99 C93 C94 49.6(12) 2_675 . ?
C98 C93 C94 79.1(11) 2_675 . ?
C92 C93 C94 107.3(7) . . ?
C99 C93 C97 132.9(17) 2_675 2_675 ?
C98 C93 C97 57.0(7) 2_675 2_675 ?
C92 C93 C97 31.5(7) . 2_675 ?
C94 C93 C97 129.3(9) . 2_675 ?
C99 C93 H93A 142.1 2_675 . ?
C98 C93 H93A 135.8 2_675 . ?
C92 C93 H93A 114.8 . . ?
C94 C93 H93A 120.7 . . ?
C97 C93 H93A 83.4 2_675 . ?
C99 C93 H93B 57.6 2_675 . ?
C98 C93 H93B 107.0 2_675 . ?
C92 C93 H93B 102.0 . . ?
C94 C93 H93B 105.1 . . ?
C97 C93 H93B 110.7 2_675 . ?
H93A C93 H93B 104.8 . . ?
C100 C94 C99 107(2) 2_675 2_675 ?
C100 C94 C101 86.2(17) 2_675 2_675 ?
C99 C94 C101 150.2(17) 2_675 2_675 ?
C100 C94 C95 68.3(19) 2_675 . ?
C99 C94 C95 124.7(14) 2_675 . ?
C101 C94 C95 35.3(9) 2_675 . ?
C100 C94 C93 132(3) 2_675 . ?
C99 C94 C93 34.7(9) 2_675 . ?
C101 C94 C93 118.1(14) 2_675 . ?
C95 C94 C93 107.3(7) . . ?
C100 C94 C98 150(2) 2_675 2_675 ?
C99 C94 C98 54.6(9) 2_675 2_675 ?
C101 C94 C98 121.9(13) 2_675 2_675 ?
C95 C94 C98 140.6(11) . 2_675 ?
C93 C94 C98 46.4(7) . 2_675 ?
C100 C94 H94A 34.2 2_675 . ?
C99 C94 H94A 83.7 2_675 . ?
C101 C94 H94A 117.6 2_675 . ?
C95 C94 H94A 102.1 . . ?
C93 C94 H94A 117.7 . . ?
C98 C94 H94A 116.0 2_675 . ?
C100 C94 H94B 114.0 2_675 . ?
C99 C94 H94B 122.1 2_675 . ?
C101 C94 H94B 73.2 2_675 . ?
C95 C94 H94B 108.2 . . ?
C93 C94 H94B 112.3 . . ?
C98 C94 H94B 70.2 2_675 . ?
H94A C94 H94B 108.4 . . ?
C101 C95 C90 103.4(19) 2_675 2_675 ?
C101 C95 C100 77.1(16) 2_675 2_675 ?
C90 C95 C100 172(2) 2_675 2_675 ?
C101 C95 C96 70.7(14) 2_675 . ?
C90 C95 C96 36.9(8) 2_675 . ?
C100 C95 C96 146.5(19) 2_675 . ?
C101 C95 C94 63.6(13) 2_675 . ?
C90 C95 C94 147.3(18) 2_675 . ?
C100 C95 C94 26.4(8) 2_675 . ?
C96 C95 C94 132.1(14) . . ?
C101 C95 H95A 127.7 2_675 . ?
C90 C95 H95A 65.1 2_675 . ?
C100 C95 H95A 108.2 2_675 . ?
C96 C95 H95A 98.7 . . ?
C94 C95 H95A 97.9 . . ?
C101 C95 H95B 125.9 2_675 . ?
C90 C95 H95B 97.6 2_675 . ?
C100 C95 H95B 88.2 2_675 . ?
C96 C95 H95B 103.1 . . ?
C94 C95 H95B 114.5 . . ?
H95A C95 H95B 106.4 . . ?
C90 C96 C91 107.8(17) 2_675 2_675 ?
C90 C96 C97 108.1(12) 2_675 . ?
C91 C96 C97 32.1(11) 2_675 . ?
C90 C96 C101 74.9(13) 2_675 2_675 ?
C91 C96 C101 168.6(17) 2_675 2_675 ?
C97 C96 C101 136.5(9) . 2_675 ?
C90 C96 C95 43.2(13) 2_675 . ?
C91 C96 C95 150.7(18) 2_675 . ?
C97 C96 C95 142.7(11) . . ?
C101 C96 C95 34.5(9) 2_675 . ?
C90 C96 H96A 133.1 2_675 . ?
C91 C96 H96A 92.5 2_675 . ?
C97 C96 H96A 110.9 . . ?
C101 C96 H96A 93.5 2_675 . ?
C95 C96 H96A 106.1 . . ?
C91 C97 C92 135(3) 2_675 2_675 ?
C91 C97 C96 47.4(18) 2_675 . ?
C92 C97 C96 152.1(18) 2_675 . ?
C91 C97 C98 144(2) 2_675 . ?
C92 C97 C98 18.2(16) 2_675 . ?
C96 C97 C98 137.8(10) . . ?
C91 C97 C93 166(3) 2_675 2_675 ?
C92 C97 C93 58.8(10) 2_675 2_675 ?
C96 C97 C93 120.2(9) . 2_675 ?
C98 C97 C93 48.1(7) . 2_675 ?
C91 C97 C90 55.7(15) 2_675 2_675 ?
C92 C97 C90 123.8(17) 2_675 2_675 ?
C96 C97 C90 28.7(5) . 2_675 ?
C98 C97 C90 112.4(11) . 2_675 ?
C93 C97 C90 117.4(10) 2_675 2_675 ?
C91 C97 H97A 86.2 2_675 . ?
C92 C97 H97A 95.4 2_675 . ?
C96 C97 H97A 112.1 . . ?
C98 C97 H97A 109.5 . . ?
C93 C97 H97A 95.3 2_675 . ?
C90 C97 H97A 137.6 2_675 . ?
C92 C98 C93 87.5(17) 2_675 2_675 ?
C92 C98 C99 112.1(19) 2_675 . ?
C93 C98 C99 35.1(8) 2_675 . ?
C92 C98 C97 23.6(19) 2_675 . ?
C93 C98 C97 74.9(9) 2_675 . ?
C99 C98 C97 107.1(7) . . ?
C92 C98 C94 141.5(19) 2_675 2_675 ?
C93 C98 C94 54.5(7) 2_675 2_675 ?
C99 C98 C94 39.3(7) . 2_675 ?
C97 C98 C94 123.5(10) . 2_675 ?
C92 C98 H98A 123.7 2_675 . ?
C93 C98 H98A 106.4 2_675 . ?
C99 C98 H98A 108.7 . . ?
C97 C98 H98A 107.5 . . ?
C94 C98 H98A 69.7 2_675 . ?
C92 C98 H98B 87.1 2_675 . ?
C93 C98 H98B 141.3 2_675 . ?
C99 C98 H98B 115.3 . . ?
C97 C98 H98B 109.5 . . ?
C94 C98 H98B 125.3 2_675 . ?
H98A C98 H98B 108.4 . . ?
C93 C99 C94 95.7(12) 2_675 2_675 ?
C93 C99 C98 63.3(12) 2_675 . ?
C94 C99 C98 86.1(13) 2_675 . ?
C93 C99 C100 115.6(12) 2_675 . ?
C94 C99 C100 25.4(10) 2_675 . ?
C98 C99 C100 108.8(6) . . ?
C93 C99 C92 51.1(10) 2_675 2_675 ?
C94 C99 C92 103.3(10) 2_675 2_675 ?
C98 C99 C92 20.5(8) . 2_675 ?
C100 C99 C92 127.7(10) . 2_675 ?
C93 C99 H99A 137.6 2_675 . ?
C94 C99 H99A 125.2 2_675 . ?
C98 C99 H99A 105.0 . . ?
C100 C99 H99A 106.7 . . ?
C92 C99 H99A 103.2 2_675 . ?
C93 C99 H99B 53.7 2_675 . ?
C94 C99 H99B 115.4 2_675 . ?
C98 C99 H99B 114.2 . . ?
C100 C99 H99B 113.3 . . ?
C92 C99 H99B 96.3 2_675 . ?
H99A C99 H99B 108.2 . . ?
C94 C100 C95 85.3(18) 2_675 2_675 ?
C94 C100 C101 66.9(16) 2_675 . ?
C95 C100 C101 35.4(8) 2_675 . ?
C94 C100 C99 48.0(17) 2_675 . ?
C95 C100 C99 109.3(12) 2_675 . ?
C101 C100 C99 110.2(6) . . ?
C94 C100 H10A 110.2 2_675 . ?
C95 C100 H10A 133.6 2_675 . ?
C101 C100 H10A 109.9 . . ?
C99 C100 H10A 113.3 . . ?
C94 C100 H10B 140.8 2_675 . ?
C95 C100 H10B 74.1 2_675 . ?
C101 C100 H10B 107.1 . . ?
C99 C100 H10B 108.1 . . ?
H10A C100 H10B 108.1 . . ?
C95 C101 C94 81.1(12) 2_675 2_675 ?
C95 C101 C96 74.8(11) 2_675 2_675 ?
C94 C101 C96 151.8(10) 2_675 2_675 ?
C95 C101 C100 67.5(14) 2_675 . ?
C94 C101 C100 26.9(8) 2_675 . ?
C96 C101 C100 141.2(9) 2_675 . ?
C95 C101 C90 42.1(14) 2_675 . ?
C94 C101 C90 116.5(10) 2_675 . ?
C96 C101 C90 35.7(6) 2_675 . ?
C100 C101 C90 109.2(7) . . ?
C95 C101 H10C 116.7 2_675 . ?
C94 C101 H10C 126.5 2_675 . ?
C96 C101 H10C 78.4 2_675 . ?
C100 C101 H10C 110.4 . . ?
C90 C101 H10C 106.7 . . ?
C95 C101 H10D 133.8 2_675 . ?
C94 C101 H10D 81.1 2_675 . ?
C96 C101 H10D 105.3 2_675 . ?
C100 C101 H10D 107.1 . . ?
C90 C101 H10D 115.2 . . ?
H10C C101 H10D 108.1 . . ?
C103 C102 C113 120.4(6) . . ?
C103 C102 H10Y 107.2 . . ?
C113 C102 H10Y 107.2 . . ?
C103 C102 H10Z 107.2 . . ?
C113 C102 H10Z 107.2 . . ?
H10Y C102 H10Z 106.9 . . ?
C102 C103 C104 119.4(7) . . ?
C102 C103 H10O 107.5 . . ?
C104 C103 H10O 107.5 . . ?
C102 C103 H10P 107.5 . . ?
C104 C103 H10P 107.5 . . ?
H10O C103 H10P 107.0 . . ?
C105 C104 C103 105.9(14) . . ?
C105 C104 H11Q 110.5 . . ?
C103 C104 H11Q 110.5 . . ?
C105 C104 H11R 110.5 . . ?
C103 C104 H11R 110.5 . . ?
H11Q C104 H11R 108.7 . . ?
C106 C105 C104 110.2(7) . . ?
C106 C105 H10Q 124.9 . . ?
C104 C105 H10Q 124.9 . . ?
C105 C106 C107 110.8(7) . . ?
C105 C106 H10R 124.6 . . ?
C107 C106 H10R 124.6 . . ?
C106 C107 C108 122.1(7) . . ?
C106 C107 H10S 106.8 . . ?
C108 C107 H10S 106.8 . . ?
C106 C107 H10T 106.8 . . ?
C108 C107 H10T 106.8 . . ?
H10S C107 H10T 106.7 . . ?
C107 C108 C109 120.6(7) . . ?
C107 C108 H10U 107.2 . . ?
C109 C108 H10U 107.2 . . ?
C107 C108 H10V 107.2 . . ?
C109 C108 H10V 107.2 . . ?
H10U C108 H10V 106.8 . . ?
C108 C109 C110 116.1(6) . . ?
C108 C109 H10W 108.3 . . ?
C110 C109 H10W 108.3 . . ?
C108 C109 H10X 108.3 . . ?
C110 C109 H10X 108.3 . . ?
H10W C109 H10X 107.4 . . ?
C111 C110 C109 117.0(6) . . ?
C111 C110 H11M 108.0 . . ?
C109 C110 H11M 108.0 . . ?
C111 C110 H11N 108.0 . . ?
C109 C110 H11N 108.0 . . ?
H11M C110 H11N 107.3 . . ?
C110 C111 C112 117.3(7) . . ?
C110 C111 H11O 108.0 . . ?
C112 C111 H11O 108.0 . . ?
C110 C111 H11P 108.0 . . ?
C112 C111 H11P 108.0 . . ?
H11O C111 H11P 107.2 . . ?
C111 C112 C113 117.5(7) . . ?
C111 C112 H11I 107.9 . . ?
C113 C112 H11I 107.9 . . ?
C111 C112 H11J 107.9 . . ?
C113 C112 H11J 107.9 . . ?
H11I C112 H11J 107.2 . . ?
C102 C113 C112 118.8(6) . . ?
C102 C113 H11K 107.6 . . ?
C112 C113 H11K 107.6 . . ?
C102 C113 H11L 107.6 . . ?
C112 C113 H11L 107.6 . . ?
H11K C113 H11L 107.1 . . ?
C3A C2A C13A 110.9(8) . . ?
C3A C2A H2AA 109.5 . . ?
C13A C2A H2AA 109.5 . . ?
C3A C2A H2AB 109.5 . . ?
C13A C2A H2AB 109.5 . . ?
H2AA C2A H2AB 108.0 . . ?
C2A C3A C4A 113.1(8) . . ?
C2A C3A H3AA 109.0 . . ?
C4A C3A H3AA 109.0 . . ?
C2A C3A H3AB 109.0 . . ?
C4A C3A H3AB 109.0 . . ?
H3AA C3A H3AB 107.8 . . ?
C3A C4A C5A 110.8(12) . . ?
C3A C4A H4AA 109.5 . . ?
C5A C4A H4AA 109.5 . . ?
C3A C4A H4AB 109.5 . . ?
C5A C4A H4AB 109.5 . . ?
H4AA C4A H4AB 108.1 . . ?
C6A C5A C4A 127.6(6) . . ?
C6A C5A H5AA 116.2 . . ?
C4A C5A H5AA 116.2 . . ?
C5A C6A C7A 128.0(6) . . ?
C5A C6A H6AA 116.0 . . ?
C7A C6A H6AA 116.0 . . ?
C8A C7A C6A 114.1(11) . . ?
C8A C7A H7AA 108.7 . . ?
C6A C7A H7AA 108.7 . . ?
C8A C7A H7AB 108.7 . . ?
C6A C7A H7AB 108.7 . . ?
H7AA C7A H7AB 107.6 . . ?
C7A C8A C9A 112.6(8) . . ?
C7A C8A H8AA 109.1 . . ?
C9A C8A H8AA 109.1 . . ?
C7A C8A H8AB 109.1 . . ?
C9A C8A H8AB 109.1 . . ?
H8AA C8A H8AB 107.8 . . ?
C8A C9A C10A 112.4(7) . . ?
C8A C9A H9AA 109.1 . . ?
C10A C9A H9AA 109.1 . . ?
C8A C9A H9AB 109.1 . . ?
C10A C9A H9AB 109.1 . . ?
H9AA C9A H9AB 107.9 . . ?
C11A C10A C9A 111.6(8) . . ?
C11A C10A H10A 109.3 . . ?
C9A C10A H10A 109.3 . . ?
C11A C10A H10B 109.3 . . ?
C9A C10A H10B 109.3 . . ?
H10A C10A H10B 108.0 . . ?
C12A C11A C10A 114.3(8) . . ?
C12A C11A H11A 108.7 . . ?
C10A C11A H11A 108.7 . . ?
C12A C11A H11B 108.7 . . ?
C10A C11A H11B 108.7 . . ?
H11A C11A H11B 107.6 . . ?
C11A C12A C13A 114.8(7) . . ?
C11A C12A H12A 108.6 . . ?
C13A C12A H12A 108.6 . . ?
C11A C12A H12B 108.6 . . ?
C13A C12A H12B 108.6 . . ?
H12A C12A H12B 107.6 . . ?
C12A C13A C2A 111.8(8) . . ?
C12A C13A H13A 109.3 . . ?
C2A C13A H13A 109.3 . . ?
C12A C13A H13B 109.3 . . ?
C2A C13A H13B 109.3 . . ?
H13A C13A H13B 107.9 . . ?

loop_
_geom_bond_atom_site_label_1
_geom_bond_atom_site_label_2
_geom_bond_distance
_geom_bond_site_symmetry_2
_geom_bond_publ_flag
C1 C8 1.385(4) 2_756 ?
C1 C2 1.397(4) . ?
C1 H1 0.9500 . ?
C2 C3 1.414(4) . ?
C2 C18 1.486(4) . ?
C3 C7 1.428(4) 2_756 ?
C3 C4 1.435(4) . ?
C4 C5 1.342(4) . ?
C4 H4 0.9500 . ?
C5 C6 1.435(4) . ?
C5 H5 0.9500 . ?
C6 C8 1.406(4) . ?
C6 C7 1.419(4) . ?
C7 C3 1.428(4) 2_756 ?
C7 C7 1.432(5) 2_756 ?
C8 C1 1.385(4) 2_756 ?
C8 C9 1.498(4) . ?
C9 C10 1.399(4) . ?
C9 C14 1.407(4) . ?
C10 C11 1.385(4) . ?
C10 C16 1.499(4) . ?
C11 C12 1.380(5) . ?
C11 H11 0.9500 . ?
C12 C13 1.384(5) . ?
C12 C17 1.522(4) . ?
C13 C14 1.394(4) . ?
C13 H13 0.9500 . ?
C14 C15 1.494(5) . ?
C15 H15A 0.9800 . ?
C15 H15B 0.9800 . ?
C15 H15C 0.9800 . ?
C16 H16A 0.9800 . ?
C16 H16B 0.9800 . ?
C16 H16C 0.9800 . ?
C17 H17A 0.9800 . ?
C17 H17B 0.9800 . ?
C17 H17C 0.9800 . ?
C18 C23 1.395(4) . ?
C18 C19 1.404(5) . ?
C19 C20 1.385(5) . ?
C19 C25 1.496(5) . ?
C20 C21 1.395(5) . ?
C20 H20 0.9500 . ?
C21 C22 1.382(5) . ?
C21 C26 1.514(5) . ?
C22 C23 1.392(5) . ?
C22 H22 0.9500 . ?
C23 C24 1.512(5) . ?
C24 H24A 0.9800 . ?
C24 H24B 0.9800 . ?
C24 H24C 0.9800 . ?
C25 H25A 0.9800 . ?
C25 H25B 0.9800 . ?
C25 H25C 0.9800 . ?
C26 H26A 0.9800 . ?
C26 H26B 0.9800 . ?
C26 H26C 0.9800 . ?
C27 C32 1.415(4) . ?
C27 C28 1.423(4) . ?
C27 C27 1.436(6) 2_666 ?
C28 C29 1.410(4) . ?
C28 C34 1.436(4) . ?
C29 C30 1.392(4) . ?
C29 C35 1.503(4) . ?
C30 C31 1.393(4) . ?
C30 H30 0.9500 . ?
C31 C32 1.406(4) . ?
C31 C44 1.487(4) . ?
C32 C33 1.433(4) . ?
C33 C34 1.341(4) 2_666 ?
C33 H33 0.9500 . ?
C34 C33 1.341(4) 2_666 ?
C34 H34 0.9500 . ?
C35 C40 1.388(4) . ?
C35 C36 1.399(5) . ?
C36 C37 1.381(4) . ?
C36 C42 1.518(5) . ?
C37 C38 1.391(5) . ?
C37 H37 0.9500 . ?
C38 C39 1.380(5) . ?
C38 C43 1.502(5) . ?
C39 C40 1.389(4) . ?
C39 H39 0.9500 . ?
C40 C41 1.497(5) . ?
C41 H41A 0.9800 . ?
C41 H41B 0.9800 . ?
C41 H41C 0.9800 . ?
C42 H42A 0.9800 . ?
C42 H42B 0.9800 . ?
C42 H42C 0.9800 . ?
C43 H43A 0.9800 . ?
C43 H43B 0.9800 . ?
C43 H43C 0.9800 . ?
C44 C49 1.397(5) . ?
C44 C45 1.399(5) . ?
C45 C46 1.387(5) . ?
C45 C51 1.502(5) . ?
C46 C47 1.378(6) . ?
C46 H46 0.9500 . ?
C47 C48 1.375(6) . ?
C47 C52 1.518(6) . ?
C48 C49 1.413(5) . ?
C48 H48 0.9500 . ?
C49 C50 1.502(5) . ?
C50 H50A 0.9800 . ?
C50 H50B 0.9800 . ?
C50 H50C 0.9800 . ?
C51 H51A 0.9800 . ?
C51 H51B 0.9800 . ?
C51 H51C 0.9800 . ?
C52 H52A 0.9800 . ?
C52 H52B 0.9800 . ?
C52 H52C 0.9800 . ?
C54 C65 1.511(7) . ?
C54 C55 1.513(7) . ?
C54 H54A 0.9600 . ?
C54 H54B 0.9600 . ?
C54 H55A 1.0870 . ?
C55 C56 1.488(7) . ?
C55 H55A 0.9600 . ?
C55 H55B 0.9600 . ?
C55 H56B 1.4165 . ?
C56 C57 1.503(7) . ?
C56 H55A 1.4184 . ?
C56 H56A 0.9600 . ?
C56 H56B 0.9599 . ?
C56 H57A 0.8634 . ?
C57 C58 1.528(7) . ?
C57 H57A 0.9600 . ?
C57 H57B 0.9600 . ?
C57 H58A 1.4748 . ?
C58 C59 1.521(7) . ?
C58 H58A 0.9600 . ?
C58 H58B 0.9601 . ?
C58 H58B 1.1846 . ?
C58 H60B 1.4536 . ?
C59 C60 1.518(7) . ?
C59 H59A 0.9600 . ?
C59 H59B 0.9599 . ?
C59 H59A 1.3849 . ?
C59 H59B 1.4568 . ?
C59 H60A 1.4092 . ?
C59 H60B 1.4780 . ?
C60 C61 1.530(7) . ?
C60 H60A 0.9601 . ?
C60 H60B 0.9600 . ?
C60 H60A 1.5174 . ?
C60 H61A 1.2350 . ?
C60 H61B 0.8982 . ?
C61 C62 1.520(7) . ?
C61 H61A 0.9601 . ?
C61 H61B 0.9599 . ?
C61 H61A 1.1558 . ?
C61 H61B 1.5097 . ?
C61 H62A 1.4360 . ?
C62 C63 1.496(7) . ?
C62 H62A 0.9600 . ?
C62 H62B 0.9599 . ?
C62 H62A 1.0661 . ?
C62 H62B 0.9907 . ?
C63 C64 1.317(7) . ?
C63 H63A 0.9600 . ?
C63 H63B 1.5214 . ?
C63 H64A 1.3180 . ?
C63 H64B 1.1146 . ?
C64 C65 1.508(7) . ?
C64 H64A 0.9600 . ?
C64 H64A 1.3093 . ?
C64 H64B 1.4647 . ?
C64 H65A 1.3565 . ?
C64 H65B 1.2600 . ?
C65 H65A 0.9601 . ?
C65 H65B 0.9599 . ?
C65 H54A 1.4569 . ?
C65 H54B 1.2591 . ?
C65 H65A 1.2071 . ?
C54A C65A 1.513(7) . ?
C54A C55A 1.518(8) . ?
C54A H65A 0.9915 . ?
C54A H65B 1.4889 . ?
C54A H54A 0.9602 . ?
C54A H54B 0.9600 . ?
C55A C56A 1.326(8) . ?
C55A H54A 1.2025 . ?
C55A H54B 0.9043 . ?
C55A H55A 1.4483 . ?
C55A H55A 0.9600 . ?
C56A C57A 1.507(7) . ?
C56A H55A 0.9365 . ?
C56A H57A 1.4755 . ?
C56A H56A 0.9599 . ?
C57A C58A 1.524(7) . ?
C57A H56B 0.5920 . ?
C57A H57A 0.9600 . ?
C57A H57B 0.9599 . ?
C58A C59A 1.516(7) . ?
C58A H57B 0.9819 . ?
C58A H58A 1.2952 . ?
C58A H58A 0.9600 . ?
C58A H58B 0.9600 . ?
C59A C60A 1.517(7) . ?
C59A H59A 0.9740 . ?
C59A H59B 1.5432 . ?
C59A H59A 0.9600 . ?
C59A H59B 0.9600 . ?
C60A C61A 1.535(7) . ?
C60A H59B 0.8717 . ?
C60A H60B 1.5038 . ?
C60A H60A 0.9601 . ?
C60A H60B 0.9599 . ?
C61A C62A 1.502(7) . ?
C61A H60A 1.2851 . ?
C61A H60B 1.2175 . ?
C61A H61A 1.4011 . ?
C61A H61A 0.9601 . ?
C61A H61B 0.9599 . ?
C62A C63A 1.521(7) . ?
C62A H61A 1.5876 . ?
C62A H61B 1.5807 . ?
C62A H62A 1.2920 . ?
C62A H62B 1.1502 . ?
C62A H62A 0.9600 . ?
C62A H62B 0.9600 . ?
C63A C64A 1.525(7) . ?
C63A H63A 1.1999 . ?
C63A H63A 0.9600 . ?
C63A H63B 0.9600 . ?
C64A C65A 1.506(7) . ?
C64A H63A 1.2171 . ?
C64A H64A 1.4475 . ?
C64A H64A 0.9600 . ?
C64A H64B 0.9600 . ?
C65A H64A 1.2855 . ?
C65A H65B 1.4356 . ?
C65A H65A 0.9601 . ?
C65A H65B 0.9599 . ?
C66 C73 1.21(2) 2_557 ?
C66 C72 1.383(15) 2_557 ?
C66 C67 1.512(6) . ?
C66 C77 1.513(7) . ?
C66 C71 1.65(2) 2_557 ?
C66 C74 1.738(14) 2_557 ?
C66 H66A 0.9601 . ?
C66 H66B 0.9599 . ?
C67 C73 0.457(18) 2_557 ?
C67 C74 1.229(12) 2_557 ?
C67 C68 1.512(7) . ?
C67 C72 1.848(15) 2_557 ?
C67 H67A 0.9600 . ?
C67 H67B 0.9600 . ?
C68 C75 0.834(15) 2_557 ?
C68 C74 1.240(14) 2_557 ?
C68 C69 1.519(7) . ?
C68 C73 1.911(18) 2_557 ?
C68 H68A 0.9600 . ?
C68 H68B 0.9600 . ?
C69 C75 1.049(16) 2_557 ?
C69 C76 1.161(14) 2_557 ?
C69 C74 1.480(12) 2_557 ?
C69 C70 1.507(7) . ?
C69 H69A 0.9600 . ?
C69 H69B 0.9600 . ?
C70 C76 0.39(2) 2_557 ?
C70 C71 1.316(7) . ?
C70 C77 1.514(14) 2_557 ?
C70 C75 1.657(18) 2_557 ?
C70 H70A 0.9600 . ?
C71 C77 0.847(18) 2_557 ?
C71 C76 1.511(15) 2_557 ?
C71 C72 1.516(7) . ?
C71 C66 1.65(2) 2_557 ?
C71 H71A 0.9600 . ?
C72 C77 1.040(14) 2_557 ?
C72 C66 1.383(15) 2_557 ?
C72 C73 1.506(7) . ?
C72 C67 1.848(15) 2_557 ?
C72 H72A 0.9599 . ?
C72 H72B 0.9599 . ?
C73 C67 0.457(18) 2_557 ?
C73 C66 1.21(2) 2_557 ?
C73 C74 1.507(7) . ?
C73 C68 1.911(18) 2_557 ?
C73 H73A 0.9600 . ?
C73 H73B 0.9600 . ?
C74 C67 1.229(12) 2_557 ?
C74 C68 1.240(14) 2_557 ?
C74 C69 1.480(12) 2_557 ?
C74 C75 1.513(7) . ?
C74 C66 1.738(14) 2_557 ?
C74 H74A 0.9601 . ?
C74 H74B 0.9600 . ?
C75 C68 0.834(15) 2_557 ?
C75 C69 1.049(16) 2_557 ?
C75 C76 1.519(7) . ?
C75 C70 1.657(18) 2_557 ?
C75 H75A 0.9600 . ?
C75 H75B 0.9600 . ?
C76 C70 0.39(2) 2_557 ?
C76 C69 1.161(14) 2_557 ?
C76 C77 1.510(7) . ?
C76 C71 1.511(15) 2_557 ?
C76 H76A 0.9600 . ?
C76 H76C 0.9601 . ?
C77 C71 0.847(18) 2_557 ?
C77 C72 1.040(14) 2_557 ?
C77 C70 1.514(14) 2_557 ?
C77 H77C 0.9600 . ?
C77 H77A 0.9601 . ?
C78 C84 0.73(2) 2_665 ?
C78 C83 1.22(2) 2_665 ?
C78 C85 1.349(17) 2_665 ?
C78 C79 1.502(7) . ?
C78 C89 1.512(7) . ?
C78 H78A 0.9600 . ?
C78 H78B 0.9599 . ?
C79 C85 0.36(3) 2_665 ?
C79 C86 1.28(3) 2_665 ?
C79 C84 1.496(17) 2_665 ?
C79 C80 1.521(7) . ?
C79 H79A 0.9599 . ?
C79 H79B 0.9600 . ?
C80 C87 1.05(2) 2_665 ?
C80 C86 1.24(2) 2_665 ?
C80 C85 1.51(2) 2_665 ?
C80 C81 1.511(7) . ?
C80 H80A 0.9599 . ?
C80 H80B 0.9600 . ?
C81 C87 0.46(2) 2_665 ?
C81 C88 1.20(2) 2_665 ?
C81 C82 1.233(16) . ?
C81 C86 1.81(2) 2_665 ?
C81 H81A 0.9601 . ?
C82 C88 0.31(3) 2_665 ?
C82 C83 1.523(7) . ?
C82 C89 1.596(15) 2_665 ?
C82 C87 1.602(18) 2_665 ?
C82 H82A 0.9601 . ?
C83 C78 1.22(2) 2_665 ?
C83 C88 1.36(2) 2_665 ?
C83 C89 1.431(17) 2_665 ?
C83 C84 1.513(7) . ?
C83 H83A 0.9600 . ?
C83 H83B 0.9600 . ?
C84 C78 0.73(2) 2_665 ?
C84 C89 1.036(14) 2_665 ?
C84 C79 1.496(17) 2_665 ?
C84 C85 1.514(7) . ?
C84 H84A 0.9600 . ?
C84 H84B 0.9572 . ?
C85 C79 0.36(3) 2_665 ?
C85 C78 1.349(17) 2_665 ?
C85 C80 1.51(2) 2_665 ?
C85 C86 1.547(7) . ?
C85 H85A 0.9600 . ?
C85 H85B 0.9600 . ?
C86 C80 1.24(2) 2_665 ?
C86 C79 1.28(3) 2_665 ?
C86 C87 1.515(7) . ?
C86 C81 1.81(2) 2_665 ?
C86 H86A 0.9600 . ?
C86 H86B 0.9599 . ?
C87 C81 0.46(2) 2_665 ?
C87 C80 1.05(2) 2_665 ?
C87 C88 1.505(7) . ?
C87 C82 1.602(18) 2_665 ?
C87 H87A 0.9600 . ?
C87 H87B 0.9600 . ?
C88 C82 0.31(3) 2_665 ?
C88 C81 1.20(2) 2_665 ?
C88 C83 1.36(2) 2_665 ?
C88 C89 1.524(7) . ?
C88 H88A 0.9600 . ?
C88 H88B 0.9601 . ?
C89 C84 1.036(14) 2_665 ?
C89 C83 1.431(17) 2_665 ?
C89 C82 1.596(15) 2_665 ?
C89 H89A 0.9600 . ?
C89 H89B 0.9601 . ?
C90 C96 0.916(15) 2_675 ?
C90 C95 1.04(2) 2_675 ?
C90 C101 1.516(7) . ?
C90 C91 1.529(7) . ?
C90 C97 1.812(19) 2_675 ?
C90 H90A 0.9599 . ?
C90 H90B 0.9600 . ?
C91 C97 0.706(17) 2_675 ?
C91 C96 0.98(2) 2_675 ?
C91 C92 1.502(7) . ?
C91 H91A 0.9601 . ?
C91 H91B 0.9601 . ?
C92 C98 0.72(2) 2_675 ?
C92 C97 0.919(17) 2_675 ?
C92 C93 1.506(7) . ?
C92 C99 1.892(17) 2_675 ?
C92 H92A 0.9599 . ?
C92 H92B 0.9601 . ?
C93 C99 0.872(19) 2_675 ?
C93 C98 1.356(18) 2_675 ?
C93 C94 1.526(7) . ?
C93 C97 1.760(18) 2_675 ?
C93 H93A 0.9601 . ?
C93 H93B 0.9338 . ?
C94 C100 0.673(19) 2_675 ?
C94 C99 1.168(18) 2_675 ?
C94 C101 1.369(18) 2_675 ?
C94 C95 1.510(7) . ?
C94 C98 1.84(2) 2_675 ?
C94 H94A 0.9600 . ?
C94 H94B 0.9599 . ?
C95 C101 0.88(2) 2_675 ?
C95 C90 1.04(2) 2_675 ?
C95 C100 1.41(2) 2_675 ?
C95 C96 1.502(7) . ?
C95 H95A 0.9600 . ?
C95 H95B 0.9599 . ?
C96 C90 0.916(15) 2_675 ?
C96 C91 0.98(2) 2_675 ?
C96 C97 1.305(7) . ?
C96 C101 1.470(19) 2_675 ?
C96 H96A 0.9599 . ?
C97 C91 0.706(17) 2_675 ?
C97 C92 0.919(17) 2_675 ?
C97 C98 1.529(7) . ?
C97 C93 1.760(18) 2_675 ?
C97 C90 1.812(19) 2_675 ?
C97 H97A 0.9601 . ?
C98 C92 0.72(2) 2_675 ?
C98 C93 1.356(18) 2_675 ?
C98 C99 1.502(7) . ?
C98 C94 1.84(2) 2_675 ?
C98 H98A 0.9601 . ?
C98 H98B 0.9600 . ?
C99 C93 0.872(19) 2_675 ?
C99 C94 1.168(18) 2_675 ?
C99 C100 1.506(7) . ?
C99 C92 1.892(17) 2_675 ?
C99 H99A 0.9600 . ?
C99 H99B 0.9599 . ?
C100 C94 0.673(19) 2_675 ?
C100 C95 1.41(2) 2_675 ?
C100 C101 1.486(7) . ?
C100 H10A 0.9601 . ?
C100 H10B 0.9600 . ?
C101 C95 0.88(2) 2_675 ?
C101 C94 1.369(18) 2_675 ?
C101 C96 1.470(19) 2_675 ?
C101 H10C 0.9600 . ?
C101 H10D 0.9601 . ?
C102 C103 1.496(6) . ?
C102 C113 1.500(7) . ?
C102 H10Y 0.9900 . ?
C102 H10Z 0.9900 . ?
C103 C104 1.516(7) . ?
C103 H10O 0.9900 . ?
C103 H10P 0.9900 . ?
C104 C105 1.500(7) . ?
C104 H11Q 0.9900 . ?
C104 H11R 0.9900 . ?
C105 C106 1.288(7) . ?
C105 H10Q 0.9500 . ?
C106 C107 1.477(7) . ?
C106 H10R 0.9500 . ?
C107 C108 1.487(6) . ?
C107 H10S 0.9900 . ?
C107 H10T 0.9900 . ?
C108 C109 1.510(7) . ?
C108 H10U 0.9900 . ?
C108 H10V 0.9900 . ?
C109 C110 1.527(6) . ?
C109 H10W 0.9900 . ?
C109 H10X 0.9900 . ?
C110 C111 1.509(6) . ?
C110 H11M 0.9900 . ?
C110 H11N 0.9900 . ?
C111 C112 1.513(7) . ?
C111 H11O 0.9900 . ?
C111 H11P 0.9900 . ?
C112 C113 1.514(7) . ?
C112 H11I 0.9900 . ?
C112 H11J 0.9900 . ?
C113 H11K 0.9900 . ?
C113 H11L 0.9900 . ?
C2A C3A 1.512(7) . ?
C2A C13A 1.531(7) . ?
C2A H2AA 0.9900 . ?
C2A H2AB 0.9900 . ?
C3A C4A 1.514(7) . ?
C3A H3AA 0.9900 . ?
C3A H3AB 0.9900 . ?
C4A C5A 1.540(7) . ?
C4A H4AA 0.9900 . ?
C4A H4AB 0.9900 . ?
C5A C6A 1.355(7) . ?
C5A H5AA 0.9500 . ?
C6A C7A 1.534(7) . ?
C6A H6AA 0.9500 . ?
C7A C8A 1.513(7) . ?
C7A H7AA 0.9900 . ?
C7A H7AB 0.9900 . ?
C8A C9A 1.517(7) . ?
C8A H8AA 0.9900 . ?
C8A H8AB 0.9900 . ?
C9A C10A 1.518(7) . ?
C9A H9AA 0.9900 . ?
C9A H9AB 0.9900 . ?
C10A C11A 1.512(7) . ?
C10A H10A 0.9900 . ?
C10A H10B 0.9900 . ?
C11A C12A 1.493(7) . ?
C11A H11A 0.9900 . ?
C11A H11B 0.9900 . ?
C12A C13A 1.505(7) . ?
C12A H12A 0.9900 . ?
C12A H12B 0.9900 . ?
C13A H13A 0.9900 . ?
C13A H13B 0.9900 . ?
